data_4133991
loop_
_publ_author_name
'Wang, Li-Juan'
'Li, Xin'
'Bai, Sha'
'Wang, Yaoyu'
'Han, Ying-Feng'

_publ_section_title
;
 Self-Assembly, Structural Transformation and Guest-Binding Properties of
 Supramolecular Assemblies with Triangular Metal-Metal Bonded Units.
;
_journal_name_full 'Journal of the American Chemical Society'
_journal_paper_doi 10.1021/jacs.9b12309
_journal_year 2020
_chemical_formula_moiety 'C240 H278 B6 F24 N26 O12 Pd12 S12'
_chemical_formula_sum 'C240 H278 B6 F24 N26 O12 Pd12 S12'
_chemical_formula_weight 5901.28
_space_group_crystal_system triclinic
_space_group_IT_number 2
_space_group_name_Hall '-P 1'
_space_group_name_H-M_alt 'P -1'
_atom_sites_solution_hydrogens geom
_atom_sites_solution_primary iterative
_audit_creation_date 2019-11-13
_audit_creation_method
;
Olex2 1.2
(compiled 2018.05.29 svn.r3508 for OlexSys, GUI svn.r5506)
;
_cell_angle_alpha 112.829(3)
_cell_angle_beta 103.394(3)
_cell_angle_gamma 101.148(4)
_cell_formula_units_Z 1
_cell_length_a 15.8619(18)
_cell_length_b 23.109(3)
_cell_length_c 23.149(3)
_cell_measurement_reflns_used 9484
_cell_measurement_temperature 193(2)
_cell_measurement_theta_max 25.29
_cell_measurement_theta_min 2.45
_cell_volume 7218.4(16)
_computing_molecular_graphics 'Olex2 (Dolomanov et al., 2009)'
_computing_publication_material 'Olex2 (Dolomanov et al., 2009)'
_computing_structure_refinement 'ShelXL (Sheldrick, 2015)'
_computing_structure_solution 'olex2.solve (Bourhis et al., 2015)'
_diffrn_ambient_temperature 193.43
_diffrn_measured_fraction_theta_full 0.996
_diffrn_measured_fraction_theta_max 0.996
_diffrn_measurement_device_type 'Bruker APEX-II CCD'
_diffrn_measurement_method '\f and \w scans'
_diffrn_radiation_type MoK\a
_diffrn_radiation_wavelength 0.71073
_diffrn_reflns_av_R_equivalents 0.0791
_diffrn_reflns_av_unetI/netI 0.0615
_diffrn_reflns_Laue_measured_fraction_full 0.996
_diffrn_reflns_Laue_measured_fraction_max 0.996
_diffrn_reflns_limit_h_max 17
_diffrn_reflns_limit_h_min -18
_diffrn_reflns_limit_k_max 27
_diffrn_reflns_limit_k_min -27
_diffrn_reflns_limit_l_max 27
_diffrn_reflns_limit_l_min -27
_diffrn_reflns_number 139364
_diffrn_reflns_point_group_measured_fraction_full 0.996
_diffrn_reflns_point_group_measured_fraction_max 0.996
_diffrn_reflns_theta_full 25.010
_diffrn_reflns_theta_max 25.010
_diffrn_reflns_theta_min 2.475
_exptl_absorpt_coefficient_mu 0.884
_exptl_absorpt_correction_T_max 0.7452
_exptl_absorpt_correction_T_min 0.6310
_exptl_absorpt_correction_type multi-scan
_exptl_absorpt_process_details
;
SADABS-2016/2 (Bruker,2016/2) was used for absorption correction.
wR2(int) was 0.1210 before and 0.0822 after correction.
The Ratio of minimum to maximum transmission is 0.8468.
The \l/2 correction factor is Not present.
;
_exptl_crystal_colour red
_exptl_crystal_colour_primary red
_exptl_crystal_density_diffrn 1.358
_exptl_crystal_description block
_exptl_crystal_F_000 2986
_exptl_crystal_size_max 0.22
_exptl_crystal_size_mid 0.2
_exptl_crystal_size_min 0.05
_refine_diff_density_max 2.248
_refine_diff_density_min -2.283
_refine_diff_density_rms 0.255
_refine_ls_extinction_method none
_refine_ls_goodness_of_fit_ref 1.082
_refine_ls_hydrogen_treatment constr
_refine_ls_matrix_type full
_refine_ls_number_parameters 1558
_refine_ls_number_reflns 25359
_refine_ls_number_restraints 622
_refine_ls_restrained_S_all 1.073
_refine_ls_R_factor_all 0.1620
_refine_ls_R_factor_gt 0.1450
_refine_ls_shift/su_max 0.000
_refine_ls_shift/su_mean 0.000
_refine_ls_structure_factor_coef Fsqd
_refine_ls_weighting_details 'w=1/[\s^2^(Fo^2^)+(0.0586P)^2^+432.5070P] where P=(Fo^2^+2Fc^2^)/3'
_refine_ls_weighting_scheme calc
_refine_ls_wR_factor_gt 0.3419
_refine_ls_wR_factor_ref 0.3514
_reflns_Friedel_coverage 0.000
_reflns_number_gt 20385
_reflns_number_total 25359
_reflns_threshold_expression 'I > 2\s(I)'
_cod_data_source_file ja9b12309_si_003.cif
_cod_data_source_block Complex_2b
_cod_original_cell_volume 7218.4(15)
_cod_database_code 4133991
_shelx_shelxl_version_number 2018/3
_shelx_space_group_comment
;
The symmetry employed for this shelxl refinement is uniquely defined
by the following loop, which should always be used as a source of
symmetry information in preference to the above space-group names.
They are only intended as comments.
;
_olex2_refinement_description
;
1. Fixed Uiso
 At 1.2 times of:
  All C(H) groups, All C(H,H) groups, All C(H,H,H,H) groups
 At 1.5 times of:
  All C(H,H,H) groups
2. Restrained distances
 F5-B2 = F8-B2 = F7-B2 = F6-B2
 1.34 with sigma of 0.01
 C98-C109
 1.32 with sigma of 0.01
 C97-C59 = C100-C97 = C93-C100
 1.54 with sigma of 0.02
 C108-C115
 1.54 with sigma of 0.02
 C87-C116 = C116-C115 = C115-C108
 1.49 with sigma of 0.01
 C87-C115
 2.46 with sigma of 0.01
 C116-C108
 2.46 with sigma of 0.01
 C87-C122 = C87-C116 = C116-C115 = C123-C122 = C121-C123 = C115-C108
 1.54 with sigma of 0.02
 C102-C99
 1.32 with sigma of 0.01
 C90-C102 = C90-C124
 1.54 with sigma of 0.02
 C125-C124 = C102-C99
 1.4 with sigma of 0.02
 N12-C114
 1.49 with sigma of 0.01
 C114-C119
 1.51 with sigma of 0.01
 C119-C120
 1.32 with sigma of 0.01
 C78-C91 = C114-C120
 2.55 with sigma of 0.01
 C119-C114 = C127-C126
 1.54 with sigma of 0.02
 C120-C119 = C127-C128
 1.4 with sigma of 0.02
 C103-C75
 1.54 with sigma of 0.02
 C86-C85
 1.54 with sigma of 0.02
 C111-C113
 1.54 with sigma of 0.02
 C103-C75 = C105-C103
 1.54 with sigma of 0.02
 C87-C116 = C87-C122 = C116-C115 = C123-C122 = C115-C108 = C121-C123
 1.54 with sigma of 0.02
 C122-C121 = C116-C108
 2.5 with sigma of 0.04
 C87-C115 = C87-C123
 2.5 with sigma of 0.04
 C126-C128
 2.5 with sigma of 0.04
 C75-C105
 2.5 with sigma of 0.04
 F5-F6 \\sim F5-F7 \\sim F5-F8 \\sim F6-F7 \\sim F6-F8 \\sim F7-F8
 with sigma of 0.001
 C90-C102 \\sim C90-C124
 with sigma of 0.02
 C90-C99 \\sim C90-C125
 with sigma of 0.04
 N12-C114 \\sim N12-C126
 with sigma of 0.02
 N12-C119 \\sim C119-C127
 with sigma of 0.04
3. Rigid bond restraints
 C60, C26, C25
 with sigma for 1-2 distances of 0.01 and sigma for 1-3 distances of 0.02
 C39, N8, N6, C71, C79
 with sigma for 1-2 distances of 0.005 and sigma for 1-3 distances of 0.01
4. Uiso/Uaniso restraints and constraints
C112 \\sim C113 \\sim C111 \\sim C107: within 2A with sigma of 0.005 and sigma
for terminal atoms of 0.01
C74 \\sim C86 \\sim C85 \\sim C110: within 2A with sigma of 0.005 and sigma for
terminal atoms of 0.01
F6 \\sim F8 \\sim B2 \\sim F5 \\sim F7: within 2A with sigma of 0.005 and sigma
for terminal atoms of 0.01
C11 \\sim C6 \\sim C51: within 2A with sigma of 0.005 and sigma for terminal
atoms of 0.01
N13 \\sim C117 \\sim C118: within 2A with sigma of 0.005 and sigma for terminal
atoms of 0.01
C87 \\sim C116 \\sim C115 \\sim C108: within 2A with sigma of 0.005 and sigma
for terminal atoms of 0.01
C87 \\sim O3 \\sim C122 \\sim C116 \\sim C123 \\sim C115 \\sim C121 \\sim C108:
within 2A with sigma of 0.01 and sigma for terminal atoms of 0.02
C90 \\sim C102 \\sim C124 \\sim C125 \\sim C99: within 2A with sigma of 0.01
and sigma for terminal atoms of 0.02
C114 \\sim C119 \\sim C120: within 2A with sigma of 0.005 and sigma for
terminal atoms of 0.01
C126 \\sim C114 \\sim C119 \\sim C127 \\sim C128 \\sim C120 \\sim N12: within
2A with sigma of 0.01 and sigma for terminal atoms of 0.02
B3 \\sim F4 \\sim F2 \\sim F3 \\sim F1: within 2A with sigma of 0.01 and sigma
for terminal atoms of 0.02
Uanis(C71) \\sim Ueq, Uanis(C100) \\sim Ueq: with sigma of 0.005 and sigma for
terminal atoms of 0.005
Uanis(C98) \\sim Ueq: with sigma of 0.005 and sigma for terminal atoms of 0.005
Uanis(C75) \\sim Ueq: with sigma of 0.01 and sigma for terminal atoms of 0.02
Uanis(C123) \\sim Ueq, Uanis(C122) \\sim Ueq, Uanis(C87) \\sim Ueq, Uanis(C116)
\\sim Ueq, Uanis(C115) \\sim Ueq, Uanis(C121) \\sim Ueq, Uanis(C108) \\sim Ueq:
with sigma of 0.01 and sigma for terminal atoms of 0.02
Uanis(C124) \\sim Ueq, Uanis(C102) \\sim Ueq, Uanis(C99) \\sim Ueq, Uanis(C125)
\\sim Ueq: with sigma of 0.01 and sigma for terminal atoms of 0.02
Uanis(C126) \\sim Ueq, Uanis(C114) \\sim Ueq, Uanis(C127) \\sim Ueq,
Uanis(C119) \\sim Ueq, Uanis(C120) \\sim Ueq, Uanis(C128) \\sim Ueq: with sigma
of 0.01 and sigma for terminal atoms of 0.02
Uanis(O3) \\sim Ueq: with sigma of 0.01 and sigma for terminal atoms of 0.02
Uanis(B3) \\sim Ueq, Uanis(F4) \\sim Ueq, Uanis(F2) \\sim Ueq, Uanis(F3) \\sim
Ueq, Uanis(F1) \\sim Ueq: with sigma of 0.005 and sigma for terminal atoms of
0.01
Uanis(C94) \\sim Ueq, Uanis(C92) \\sim Ueq, Uanis(C96) \\sim Ueq, Uanis(C109)
\\sim Ueq, Uanis(C99) \\sim Ueq, Uanis(C102) \\sim Ueq, Uanis(C97) \\sim Ueq,
Uanis(C59) \\sim Ueq, Uanis(C108) \\sim Ueq, Uanis(C115) \\sim Ueq, Uanis(C116)
\\sim Ueq, Uanis(C87) \\sim Ueq, Uanis(C104) \\sim Ueq, Uanis(C106) \\sim Ueq,
Uanis(C119) \\sim Ueq, Uanis(C120) \\sim Ueq: with sigma of 0.005 and sigma for
terminal atoms of 0.01
Uanis(F9) \\sim Ueq, Uanis(B1) \\sim Ueq, Uanis(C103) \\sim Ueq, Uanis(C105)
\\sim Ueq: with sigma of 0.005 and sigma for terminal atoms of 0.005
Uanis(C60) = Uanis(C72)
Uanis(C80) = Uanis(C77)
Uanis(C48) = Uanis(C6)
5. Others
 Sof(H87C)=Sof(H87D)=Sof(C121)=Sof(H12C)=Sof(H12D)=Sof(H12E)=Sof(C122)=
 Sof(H12F)=Sof(H12G)=Sof(C123)=Sof(H12H)=Sof(H12I)=1-FVAR(1)
 Sof(H87A)=Sof(H87B)=Sof(C108)=Sof(H10R)=Sof(H10S)=Sof(H10T)=Sof(C115)=
 Sof(H11L)=Sof(H11M)=Sof(C116)=Sof(H11N)=Sof(H11O)=FVAR(1)
 Sof(H90C)=Sof(H90D)=Sof(C124)=Sof(H124)=Sof(C125)=Sof(H12J)=Sof(H12K)=1-FVAR(2)
 Sof(H90A)=Sof(H90B)=Sof(C99)=Sof(H99A)=Sof(H99B)=Sof(C102)=Sof(H102)=FVAR(2)
 Sof(C126)=Sof(H12L)=Sof(H12M)=Sof(C127)=Sof(H127)=Sof(C128)=Sof(H12N)=
 Sof(H12O)=1-FVAR(3)
 Sof(C114)=Sof(H11J)=Sof(H11K)=Sof(C119)=Sof(H119)=Sof(C120)=Sof(H12A)=
 Sof(H12B)=FVAR(3)
6.a Ternary CH refined with riding coordinates:
 C1(H1), C2(H2), C3(H3), C4(H4), C7(H7), C8(H8), C13(H13), C16(H16), C18(H18),
 C19(H19), C22(H22), C23(H23), C32(H32), C33(H33), C34(H34), C36(H36), C41(H41),
  C42(H42), C45(H45), C49(H49), C50(H50), C52(H52), C53(H53), C54(H54),
 C58(H58), C64(H64), C84(H84), C89(H89)
6.b Secondary CH2 refined with riding coordinates:
 C5(H5A,H5B), C59(H59A,H59B), C65(H65A,H65B), C70(H70A,H70B), C74(H74A,H74B),
 C75(H75A,H75B), C78(H78A,H78B), C85(H85A,H85B), C86(H86A,H86B), C87(H87A,H87B),
  C87(H87C,H87D), C90(H90A,H90B), C90(H90C,H90D), C92(H92A,H92B), C95(H95A,
 H95B), C96(H96A,H96B), C97(H97A,H97B), C100(H10A,H10B), C103(H10E,H10F),
 C104(H10G,H10H), C111(H11D,H11E), C112(H11F,H11G), C113(H11H,H11I), C114(H11J,
 H11K), C115(H11L,H11M), C116(H11N,H11O), C122(H12F,H12G), C123(H12H,H12I),
 C126(H12L,H12M)
6.c Me refined with riding coordinates:
 C105(H10I,H10J,H10K), C106(H10L,H10M,H10N)
6.d Aromatic/amide H refined with riding coordinates:
 C6(H6), C15(H15), C20(H20), C27(H27), C28(H28), C35(H35), C38(H38), C43(H43),
 C47(H47), C48(H48), C56(H56), C57(H57), C60(H60), C61(H61), C66(H66), C67(H67),
  C69(H69), C71(H71), C72(H72), C73(H73), C76(H76), C77(H77), C79(H79),
 C82(H82), C83(H83), C88(H88), C94(H94), C102(H102), C109(H109), C119(H119),
 C124(H124), C127(H127)
6.e X=CH2 refined with riding coordinates:
 C81(H81A,H81B), C91(H91A,H91B), C98(H98A,H98B), C99(H99A,H99B), C101(H10C,
 H10D), C120(H12A,H12B), C125(H12J,H12K), C128(H12N,H12O)
6.f Idealised Me refined as rotating group:
 C93(H93A,H93B,H93C), C107(H10O,H10P,H10Q), C108(H10R,H10S,H10T), C110(H11A,
 H11B,H11C), C118(H11P,H11Q,H11R), C121(H12C,H12D,H12E)
;
_platon_squeeze_void_probe_radius 1.20
_olex2_submission_special_instructions 'No special instructions were received'

loop_
_space_group_symop_operation_xyz
'x, y, z'
'-x, -y, -z'

loop_
_atom_site_label
_atom_site_type_symbol
_atom_site_fract_x
_atom_site_fract_y
_atom_site_fract_z
_atom_site_U_iso_or_equiv
_atom_site_adp_type
_atom_site_occupancy
_atom_site_site_symmetry_order
_atom_site_calc_flag
_atom_site_refinement_flags_posn
_atom_site_refinement_flags_adp
_atom_site_refinement_flags_occupancy
_atom_site_disorder_assembly
_atom_site_disorder_group
Pd1 Pd 0.81447(8) 0.60900(7) 0.75499(6) 0.0314(3) Uani 1 1 d . . . . .
Pd2 Pd 0.80911(9) 0.59232(7) 0.86674(6) 0.0315(3) Uani 1 1 d . . . . .
Pd3 Pd 0.53854(9) 0.24287(7) 0.63699(7) 0.0353(3) Uani 1 1 d . . . . .
Pd4 Pd 0.39532(9) 0.27133(7) 0.56923(7) 0.0366(3) Uani 1 1 d . . . . .
Pd5 Pd 0.69224(9) 0.65028(7) 0.81806(7) 0.0365(3) Uani 1 1 d . . . . .
Pd6 Pd 0.54285(10) 0.25971(7) 0.52581(7) 0.0395(3) Uani 1 1 d . . . . .
S1 S 0.6269(3) 0.2231(3) 0.7270(2) 0.0428(11) Uani 1 1 d . . . . .
S2 S 0.8646(3) 0.5889(3) 0.6586(2) 0.0392(10) Uani 1 1 d . . . . .
S3 S 0.8723(3) 0.5429(2) 0.9378(2) 0.0382(10) Uani 1 1 d . . . . .
S4 S 0.7559(3) 0.7265(3) 0.4301(3) 0.0465(12) Uani 1 1 d . . . . .
S5 S 0.5871(4) 0.7104(3) 0.8462(3) 0.0584(16) Uani 1 1 d . . . . .
S6 S 0.6176(5) 0.2742(3) 0.4494(3) 0.0631(17) Uani 1 1 d . . . . .
O1 O 0.6313(9) 0.5912(7) 0.9986(7) 0.046(3) Uani 1 1 d . . . . .
N1 N 1.0218(10) 0.5669(9) 0.7104(8) 0.046(4) Uani 1 1 d . . . . .
O2 O 0.8979(9) 0.8009(7) 0.5949(7) 0.052(4) Uani 1 1 d . . . . .
N2 N 0.8047(10) 0.6729(7) 0.5170(7) 0.033(3) Uani 1 1 d . . . . .
N3 N 0.7749(10) 0.5533(8) 1.0241(7) 0.039(4) Uani 1 1 d . . . . .
C1 C 0.7463(12) 0.5029(9) 0.7187(9) 0.037(4) Uani 1 1 d . . . . .
H1 H 0.769779 0.472071 0.687364 0.045 Uiso 1 1 calc R . . . .
O3 O 0.6024(11) 0.8263(8) 0.7966(8) 0.064(4) Uani 1 1 d . U . . .
C2 C 0.6839(13) 0.5065(9) 0.8140(9) 0.043(5) Uani 1 1 d . . . . .
H2 H 0.675325 0.479198 0.838007 0.052 Uiso 1 1 calc R . . . .
C3 C 0.6392(13) 0.3511(9) 0.6168(10) 0.044(4) Uani 1 1 d . . . . .
H3 H 0.701493 0.363702 0.613971 0.052 Uiso 1 1 calc R . . . .
C4 C 0.7455(12) 0.4935(8) 0.7784(9) 0.040(4) Uani 1 1 d . . . . .
H4 H 0.772728 0.459008 0.782288 0.048 Uiso 1 1 calc R . . . .
O4 O 0.3535(12) 0.2523(8) 0.7578(9) 0.074(5) Uani 1 1 d . . . . .
C5 C 1.0598(12) 0.5228(10) 0.8664(9) 0.044(5) Uani 1 1 d . . . . .
H5A H 1.093168 0.490005 0.858128 0.053 Uiso 1 1 calc R . . . .
H5B H 1.005068 0.505313 0.875687 0.053 Uiso 1 1 calc R . . . .
N4 N 0.9109(10) 0.6212(8) 1.0704(8) 0.045(4) Uani 1 1 d . . . . .
O5 O 0.7703(12) 0.1924(8) 0.5824(8) 0.065(4) Uani 1 1 d . . . . .
O6 O 1.0342(9) 0.5351(9) 0.8107(9) 0.060(4) Uani 1 1 d . . . . .
C6 C 0.6068(13) 0.6862(10) 0.6536(9) 0.041(2) Uani 1 1 d . U . . .
H6 H 0.572269 0.640703 0.627179 0.049 Uiso 1 1 calc R . . . .
N5 N 1.0465(10) 0.6585(9) 0.7080(9) 0.049(4) Uani 1 1 d . . . . .
C7 C 0.6407(13) 0.3399(9) 0.6732(9) 0.042(4) Uani 1 1 d . . . . .
H7 H 0.702522 0.346930 0.702923 0.050 Uiso 1 1 calc R . . . .
N6 N 0.5067(10) 0.6964(8) 0.7177(7) 0.040(3) Uani 1 1 d . U . . .
C8 C 0.8003(15) 0.7311(12) 0.9098(10) 0.052(5) Uani 1 1 d . . . . .
H8 H 0.778686 0.760162 0.944104 0.062 Uiso 1 1 calc R . . . .
C9 C 0.7328(12) 0.7846(8) 0.6791(8) 0.034(4) Uani 1 1 d . . . . .
N7 N 0.8411(14) 0.6336(9) 0.4273(8) 0.054(5) Uani 1 1 d . . . . .
F12 F 0.2377(11) 0.5104(9) 0.7798(9) 0.105(6) Uani 1 1 d . . . . .
C10 C 0.6029(13) 0.3916(10) 0.8978(8) 0.040(4) Uani 1 1 d . . . . .
C11 C 0.6796(14) 0.7160(10) 0.6379(9) 0.042(3) Uani 1 1 d . U . . .
C12 C 0.6895(12) 0.5039(10) 0.9746(9) 0.041(4) Uani 1 1 d . . . . .
C13 C 0.9541(12) 0.6764(9) 0.8577(10) 0.044(5) Uani 1 1 d . . . . .
H13 H 1.009597 0.662907 0.854172 0.053 Uiso 1 1 calc R . . . .
N8 N 0.4140(11) 0.6627(11) 0.7617(10) 0.059(5) Uani 1 1 d . U . . .
C14 C 0.6134(12) 0.5274(10) 0.9632(9) 0.040(4) Uani 1 1 d . . . . .
C15 C 0.7028(11) 0.6785(9) 0.5815(8) 0.032(4) Uani 1 1 d . . . . .
H15 H 0.668603 0.633234 0.552900 0.039 Uiso 1 1 calc R . . . .
C16 C 0.4987(13) 0.1358(11) 0.5661(10) 0.052(5) Uani 1 1 d . . . . .
H16 H 0.523882 0.106559 0.582667 0.062 Uiso 1 1 calc R . . . .
N9 N 0.5185(13) 0.1163(9) 0.7351(9) 0.059(5) Uani 1 1 d . . . . .
C17 C 0.8531(13) 0.5738(9) 1.0113(8) 0.037(4) Uani 1 1 d . . . . .
C18 C 0.4962(18) 0.3777(10) 0.5830(10) 0.059(6) Uani 1 1 d . . . . .
H18 H 0.466692 0.395609 0.553507 0.070 Uiso 1 1 calc R . . . .
C19 C 0.9221(13) 0.7017(10) 0.8131(10) 0.047(5) Uani 1 1 d . . . . .
H19 H 0.964838 0.712850 0.790565 0.056 Uiso 1 1 calc R . . . .
C20 C 0.6845(11) 0.4408(9) 0.9447(8) 0.034(4) Uani 1 1 d . . . . .
H20 H 0.737675 0.428584 0.955287 0.040 Uiso 1 1 calc R . . . .
C21 C 0.7992(13) 0.2714(12) 0.5464(10) 0.047(5) Uani 1 1 d . . . . .
C22 C 0.5697(15) 0.3472(9) 0.7052(8) 0.046(5) Uani 1 1 d . . . . .
H22 H 0.591444 0.357925 0.753378 0.055 Uiso 1 1 calc R . . . .
C23 C 0.8607(14) 0.7004(11) 0.9318(10) 0.057(6) Uani 1 1 d . . . . .
H23 H 0.868140 0.709915 0.978952 0.069 Uiso 1 1 calc R . . . .
C24 C 0.8872(16) 0.3870(13) 0.6221(12) 0.057(6) Uani 1 1 d . . . . .
C25 C 0.8942(15) 0.3700(11) 0.6760(11) 0.050(4) Uani 1 1 d . U . . .
C26 C 0.9852(13) 0.4842(12) 0.7525(12) 0.050(5) Uani 1 1 d . U . . .
C27 C 0.8032(13) 0.8115(10) 0.6631(10) 0.044(4) Uani 1 1 d . . . . .
H27 H 0.835654 0.857461 0.688895 0.052 Uiso 1 1 calc R . . . .
C28 C 0.5897(12) 0.3249(9) 0.8635(9) 0.037(4) Uani 1 1 d . . . . .
H28 H 0.640370 0.309595 0.872013 0.045 Uiso 1 1 calc R . . . .
C29 C 0.5103(13) 0.2806(10) 0.8192(9) 0.040(4) Uani 1 1 d . . . . .
C30 C 0.9819(14) 0.6053(12) 0.6921(11) 0.050(5) Uani 1 1 d . . . . .
C31 C 0.5225(12) 0.4138(10) 0.8823(9) 0.039(4) Uani 1 1 d . . . . .
C32 C 0.6907(15) 0.5319(12) 0.6915(9) 0.058(6) Uani 1 1 d . . . . .
H32 H 0.684405 0.517961 0.643596 0.069 Uiso 1 1 calc R . . . .
C33 C 0.6180(12) 0.5367(10) 0.8068(9) 0.042(4) Uani 1 1 d . . . . .
H33 H 0.581157 0.537662 0.836715 0.050 Uiso 1 1 calc R . . . .
C34 C 0.3510(12) 0.1655(10) 0.5453(10) 0.044(4) Uani 1 1 d . . . . .
H34 H 0.291053 0.152542 0.551371 0.053 Uiso 1 1 calc R . . . .
C35 C 0.8374(14) 0.3335(12) 0.5552(11) 0.052(6) Uani 1 1 d . . . . .
H35 H 0.831591 0.341928 0.517652 0.062 Uiso 1 1 calc R . . . .
C36 C 0.5275(13) 0.1466(10) 0.5152(10) 0.055(6) Uani 1 1 d . . . . .
H36 H 0.583459 0.133892 0.511329 0.065 Uiso 1 1 calc R . . . .
C37 C 0.7970(12) 0.6767(9) 0.4571(9) 0.038(4) Uani 1 1 d . . . . .
C38 C 0.5309(14) 0.4807(10) 0.9162(10) 0.047(5) Uani 1 1 d . . . . .
H38 H 0.479054 0.494778 0.906864 0.057 Uiso 1 1 calc R . . . .
C39 C 0.5025(13) 0.6884(11) 0.7739(10) 0.046(4) Uani 1 1 d . U . . .
C40 C 0.9779(14) 0.4982(11) 0.6994(10) 0.048(5) Uani 1 1 d . . . . .
C41 C 0.7970(14) 0.7447(10) 0.8521(10) 0.049(5) Uani 1 1 d . . . . .
H41 H 0.772544 0.781662 0.852941 0.059 Uiso 1 1 calc R . . . .
C42 C 0.5737(16) 0.3661(9) 0.5750(12) 0.056(6) Uani 1 1 d . . . . .
H42 H 0.600817 0.388864 0.551506 0.068 Uiso 1 1 calc R . . . .
C43 C 0.8531(14) 0.3044(13) 0.6609(12) 0.056(6) Uani 1 1 d . . . . .
H43 H 0.857563 0.293391 0.696730 0.067 Uiso 1 1 calc R . . . .
C44 C 0.7759(12) 0.7095(8) 0.5697(7) 0.031(4) Uani 1 1 d . . . . .
C45 C 0.4871(15) 0.3588(10) 0.6841(9) 0.049(5) Uani 1 1 d . . . . .
H45 H 0.453153 0.366130 0.716392 0.059 Uiso 1 1 calc R . . . .
C46 C 0.8057(16) 0.2538(12) 0.5961(14) 0.060(6) Uani 1 1 d . . . . .
C47 C 0.4404(13) 0.3645(10) 0.8351(9) 0.042(4) Uani 1 1 d . . . . .
H47 H 0.388058 0.377964 0.825618 0.051 Uiso 1 1 calc R . . . .
C48 C 0.7070(13) 0.8218(10) 0.7330(9) 0.041(2) Uani 1 1 d . . . . .
H48 H 0.740504 0.867408 0.760319 0.049 Uiso 1 1 calc R . . . .
F10 F 0.2718(12) 0.4246(9) 0.7939(8) 0.095(5) Uani 1 1 d . . . . .
C49 C 0.5822(13) 0.5545(11) 0.7580(11) 0.053(5) Uani 1 1 d . . . . .
H49 H 0.518358 0.556355 0.751343 0.064 Uiso 1 1 calc R . . . .
C50 C 0.6178(13) 0.5544(10) 0.7058(9) 0.047(5) Uani 1 1 d . . . . .
H50 H 0.579273 0.562837 0.670995 0.056 Uiso 1 1 calc R . . . .
C51 C 0.5876(14) 0.7257(10) 0.7092(9) 0.042(3) Uani 1 1 d . U . . .
N10 N 0.4967(12) 0.2113(9) 0.7857(9) 0.051(4) Uani 1 1 d . . . . .
C52 C 0.3395(16) 0.1735(10) 0.4858(11) 0.058(6) Uani 1 1 d . . . . .
H52 H 0.274112 0.162593 0.459208 0.069 Uiso 1 1 calc R . . . .
C53 C 0.8483(14) 0.7290(11) 0.8107(10) 0.053(6) Uani 1 1 d . . . . .
H53 H 0.841363 0.748849 0.779136 0.064 Uiso 1 1 calc R . . . .
C54 C 0.9312(16) 0.6781(11) 0.9141(11) 0.063(6) Uani 1 1 d . . . . .
H54 H 0.980690 0.679482 0.950849 0.075 Uiso 1 1 calc R . . . .
C55 C 0.5482(13) 0.1831(9) 0.7489(10) 0.042(4) Uani 1 1 d . . . . .
C56 C 0.7875(16) 0.5895(11) 1.0909(9) 0.050(5) Uani 1 1 d . . . . .
H56 H 0.743687 0.586146 1.112294 0.060 Uiso 1 1 calc R . . . .
C57 C 0.4553(18) 0.1048(11) 0.7618(12) 0.063(6) Uani 1 1 d . . . . .
H57 H 0.427153 0.063392 0.759500 0.075 Uiso 1 1 calc R . . . .
C58 C 0.4137(16) 0.1498(10) 0.5796(13) 0.067(7) Uani 1 1 d . . . . .
H58 H 0.392573 0.130945 0.608029 0.081 Uiso 1 1 calc R . . . .
C59 C 0.7893(16) 0.1728(10) 0.6379(11) 0.056(5) Uani 1 1 d D U . . .
H59A H 0.764434 0.197374 0.671869 0.067 Uiso 1 1 calc R . . . .
H59B H 0.856246 0.185917 0.659409 0.067 Uiso 1 1 calc R . . . .
C60 C 0.9463(13) 0.4215(11) 0.7421(11) 0.048(3) Uani 1 1 d . U . . .
H60 H 0.953792 0.411759 0.778858 0.058 Uiso 1 1 calc R . . . .
C61 C 1.0696(13) 0.6193(12) 1.0990(11) 0.055(5) Uani 1 1 d . . . . .
H61 H 1.051834 0.572910 1.071833 0.066 Uiso 1 1 calc R . . . .
C62 C 0.8290(15) 0.7756(11) 0.6118(10) 0.051(5) Uani 1 1 d . . . . .
C63 C 0.4309(15) 0.3014(12) 0.8032(11) 0.059(6) Uani 1 1 d . . . . .
C64 C 0.4531(18) 0.3752(10) 0.6308(12) 0.062(6) Uani 1 1 d . . . . .
H64 H 0.408285 0.400207 0.636441 0.074 Uiso 1 1 calc R . . . .
C65 C 1.0101(13) 0.6567(12) 1.0836(12) 0.056(6) Uani 1 1 d . . . . .
H65A H 1.015408 0.661745 1.043908 0.067 Uiso 1 1 calc R . . . .
H65B H 1.030020 0.701496 1.121505 0.067 Uiso 1 1 calc R . . . .
C66 C 0.8488(12) 0.6272(10) 0.5198(11) 0.047(5) Uani 1 1 d . . . . .
H66 H 0.860964 0.613946 0.554164 0.056 Uiso 1 1 calc R . . . .
C67 C 0.8710(17) 0.6051(13) 0.4636(12) 0.065(7) Uani 1 1 d . . . . .
H67 H 0.903069 0.574026 0.452286 0.078 Uiso 1 1 calc R . . . .
C68 C 0.6324(14) 0.7926(10) 0.7472(10) 0.045(5) Uani 1 1 d . . . . .
C69 C 0.8754(17) 0.6309(11) 1.1198(10) 0.058(6) Uani 1 1 d . . . . .
H69 H 0.905653 0.660771 1.165760 0.070 Uiso 1 1 calc R . . . .
C70 C 0.9541(16) 0.8677(12) 0.6384(13) 0.067(7) Uani 1 1 d . . . . .
H70A H 0.991766 0.871364 0.681052 0.080 Uiso 1 1 calc R . . . .
H70B H 0.916126 0.897220 0.647992 0.080 Uiso 1 1 calc R . . . .
C71 C 0.4179(14) 0.6697(11) 0.6737(11) 0.051(4) Uani 1 1 d . U . . .
H71 H 0.400721 0.666063 0.629955 0.062 Uiso 1 1 calc R . . . .
F11 F 0.3398(15) 0.5233(11) 0.8783(10) 0.157(11) Uani 1 1 d . . . . .
C72 C 0.9255(13) 0.4494(11) 0.6309(11) 0.048(3) Uani 1 1 d . . . . .
H72 H 0.918418 0.460186 0.594764 0.058 Uiso 1 1 calc R . . . .
C73 C 1.1298(16) 0.6545(15) 0.7346(16) 0.083(10) Uani 1 1 d . . . . .
H73 H 1.187213 0.685993 0.746896 0.100 Uiso 1 1 calc R . . . .
C74 C 0.558(2) 0.6208(14) 0.9877(16) 0.091(6) Uani 1 1 d . U . . .
H74A H 0.537706 0.612278 0.940586 0.110 Uiso 1 1 calc R . . . .
H74B H 0.505481 0.598834 0.996030 0.110 Uiso 1 1 calc R . . . .
C75 C 1.1197(14) 0.5873(11) 0.9238(11) 0.062(6) Uani 1 1 d D U . . .
H75A H 1.130533 0.579637 0.963720 0.074 Uiso 1 1 calc R . . . .
H75B H 1.082409 0.617550 0.929140 0.074 Uiso 1 1 calc R . . . .
C76 C 1.1164(15) 0.5979(14) 0.7406(14) 0.071(8) Uani 1 1 d . . . . .
H76 H 1.160692 0.582680 0.760532 0.086 Uiso 1 1 calc R . . . .
N11 N 0.7511(16) 0.2217(10) 0.4798(11) 0.070(6) Uani 1 1 d . . . . .
C77 C 0.7256(17) 0.1314(14) 0.3831(11) 0.064(5) Uani 1 1 d . . . . .
H77 H 0.730160 0.093050 0.349979 0.077 Uiso 1 1 calc R . . . .
C78 C 0.5598(14) 0.0699(11) 0.7011(12) 0.067(6) Uani 1 1 d D . . . .
H78A H 0.583576 0.050655 0.730351 0.080 Uiso 1 1 calc R . . . .
H78B H 0.612863 0.094716 0.695332 0.080 Uiso 1 1 calc R . . . .
N12 N 0.6598(15) 0.1645(11) 0.3776(11) 0.076(5) Uani 1 1 d D U . . .
C79 C 0.3610(15) 0.6504(12) 0.6997(11) 0.055(5) Uani 1 1 d . U . . .
H79 H 0.296490 0.631616 0.680034 0.066 Uiso 1 1 calc R . . . .
C80 C 0.6785(18) 0.2197(14) 0.4347(11) 0.064(5) Uani 1 1 d . . . . .
F9 F 0.3703(17) 0.4934(12) 0.7773(13) 0.147(8) Uani 1 1 d . U . . .
C81 C 1.1480(15) 0.6490(16) 1.1503(14) 0.082(9) Uani 1 1 d . . . . .
H81A H 1.166571 0.695398 1.177905 0.098 Uiso 1 1 calc R . . . .
H81B H 1.185322 0.623810 1.159312 0.098 Uiso 1 1 calc R . . . .
C82 C 0.502(2) 0.0154(12) 0.6358(15) 0.076(7) Uani 1 1 d . . . . .
H82 H 0.530532 -0.013895 0.612666 0.091 Uiso 1 1 calc R . . . .
C83 C 0.7799(19) 0.1682(13) 0.4472(13) 0.070(8) Uani 1 1 d . . . . .
H83 H 0.831326 0.158990 0.467740 0.084 Uiso 1 1 calc R . . . .
C84 C 0.4832(18) 0.1543(11) 0.4604(12) 0.064(6) Uani 1 1 d . . . . .
H84 H 0.503834 0.137059 0.421110 0.077 Uiso 1 1 calc R . . . .
C85 C 0.673(2) 0.7284(15) 1.0292(19) 0.111(6) Uani 1 1 d D U . . .
H85A H 0.656222 0.727206 0.984727 0.133 Uiso 1 1 calc R . . . .
H85B H 0.711361 0.698763 1.026785 0.133 Uiso 1 1 calc R . . . .
C86 C 0.585(2) 0.6887(14) 1.0284(17) 0.102(6) Uani 1 1 d D U . . .
H86A H 0.591600 0.696278 1.074589 0.122 Uiso 1 1 calc R . . . .
H86B H 0.536027 0.705818 1.013770 0.122 Uiso 1 1 calc R . . . .
C87 C 0.655(2) 0.8926(15) 0.8415(13) 0.093(5) Uani 1 1 d D U . . .
H87A H 0.610928 0.909990 0.861515 0.112 Uiso 0.45(2) 1 calc R . P A 1
H87B H 0.661301 0.912502 0.811222 0.112 Uiso 0.45(2) 1 calc R . P A 1
H87C H 0.651033 0.920033 0.817770 0.112 Uiso 0.55(2) 1 calc R . P A 2
H87D H 0.719829 0.895087 0.857520 0.112 Uiso 0.55(2) 1 calc R . P A 2
C88 C 0.4376(16) 0.1622(11) 0.7930(12) 0.058(6) Uani 1 1 d . . . . .
H88 H 0.394289 0.168102 0.815240 0.070 Uiso 1 1 calc R . . . .
C89 C 0.3982(18) 0.1696(11) 0.4481(11) 0.063(7) Uani 1 1 d . . . . .
H89 H 0.372937 0.168501 0.403707 0.076 Uiso 1 1 calc R . . . .
C90 C 1.0327(18) 0.7098(12) 0.6890(13) 0.072(6) Uani 1 1 d D U . . .
H90A H 0.968173 0.708412 0.681945 0.087 Uiso 0.62(3) 1 calc R . P B 1
H90B H 1.042372 0.699109 0.645820 0.087 Uiso 0.62(3) 1 calc R . P B 1
H90C H 1.039037 0.749159 0.729723 0.087 Uiso 0.38(3) 1 calc R . P B 2
H90D H 0.968827 0.694157 0.658795 0.087 Uiso 0.38(3) 1 calc R . P B 2
C91 C 0.4098(18) 0.0020(15) 0.6043(13) 0.098(10) Uani 1 1 d D . . . .
H91A H 0.377842 0.029793 0.625308 0.117 Uiso 1 1 calc R . . . .
H91B H 0.378632 -0.034863 0.561745 0.117 Uiso 1 1 calc R . . . .
C92 C 0.3772(19) 0.6564(14) 0.8161(13) 0.073(7) Uani 1 1 d . U . . .
H92A H 0.321289 0.617649 0.795243 0.087 Uiso 1 1 calc R . . . .
H92B H 0.423440 0.649556 0.847559 0.087 Uiso 1 1 calc R . . . .
C93 C 0.770(3) -0.0081(13) 0.540(2) 0.15(2) Uani 1 1 d D . . . .
H93A H 0.812756 -0.024894 0.519307 0.232 Uiso 1 1 calc GR . . . .
H93B H 0.707474 -0.030454 0.507851 0.232 Uiso 1 1 calc GR . . . .
H93C H 0.773443 -0.016623 0.578788 0.232 Uiso 1 1 calc GR . . . .
C94 C 0.356(2) 0.7165(17) 0.8523(17) 0.090(9) Uani 1 1 d . U . . .
H94 H 0.322488 0.712280 0.880216 0.108 Uiso 1 1 calc R . . . .
C95 C 1.0169(19) 0.8871(15) 0.6006(13) 0.081(8) Uani 1 1 d . . . . .
H95A H 1.068688 0.927296 0.632986 0.097 Uiso 1 1 calc R . . . .
H95B H 1.042305 0.850870 0.581871 0.097 Uiso 1 1 calc R . . . .
C96 C 0.8413(18) 0.6191(13) 0.3581(13) 0.069(7) Uani 1 1 d . U . . .
H96A H 0.847119 0.574527 0.336128 0.083 Uiso 1 1 calc R . . . .
H96B H 0.782691 0.619280 0.331605 0.083 Uiso 1 1 calc R . . . .
C97 C 0.748(2) 0.0988(11) 0.6141(15) 0.094(9) Uani 1 1 d D U . . .
H97A H 0.680864 0.084414 0.592998 0.113 Uiso 1 1 calc R . . . .
H97B H 0.762427 0.087731 0.651730 0.113 Uiso 1 1 calc R . . . .
C98 C 0.971(2) 0.7261(13) 0.4089(14) 0.094(9) Uani 1 1 d D U . . .
H98A H 0.962857 0.741415 0.451145 0.113 Uiso 1 1 calc R . . . .
H98B H 1.017336 0.752593 0.401961 0.113 Uiso 1 1 calc R . . . .
C99 C 1.152(3) 0.814(2) 0.720(3) 0.090(9) Uani 0.62(3) 1 d D U P B 1
H99A H 1.156247 0.793521 0.677109 0.108 Uiso 0.62(3) 1 calc R . P B 1
H99B H 1.190504 0.857841 0.750847 0.108 Uiso 0.62(3) 1 calc R . P B 1
C100 C 0.793(2) 0.0652(13) 0.5623(15) 0.092(9) Uani 1 1 d D U . . .
H10A H 0.772442 0.072976 0.522988 0.110 Uiso 1 1 calc R . . . .
H10B H 0.860364 0.085712 0.582426 0.110 Uiso 1 1 calc R . . . .
C101 C 0.373(2) 0.769(3) 0.854(2) 0.151(19) Uani 1 1 d . . . . .
H10C H 0.406572 0.778202 0.827504 0.181 Uiso 1 1 calc R . . . .
H10D H 0.352952 0.802289 0.881080 0.181 Uiso 1 1 calc R . . . .
C102 C 1.094(3) 0.7807(15) 0.7385(19) 0.085(7) Uani 0.62(3) 1 d D U P B 1
H102 H 1.089843 0.800970 0.781798 0.102 Uiso 0.62(3) 1 calc R . P B 1
B1 B 0.304(3) 0.490(2) 0.810(2) 0.097(11) Uani 1 1 d . U . . .
C103 C 1.2117(19) 0.6263(16) 0.9288(17) 0.123(13) Uani 1 1 d D U . . .
H10E H 1.205740 0.633861 0.888999 0.147 Uiso 1 1 calc R . . . .
H10F H 1.255246 0.601103 0.930833 0.147 Uiso 1 1 calc R . . . .
C104 C 0.968(3) 0.900(2) 0.546(2) 0.121(12) Uani 1 1 d . U . . .
H10G H 0.910143 0.862755 0.518142 0.146 Uiso 1 1 calc R . . . .
H10H H 0.952644 0.940809 0.565529 0.146 Uiso 1 1 calc R . . . .
C105 C 1.248(3) 0.6930(17) 0.9918(19) 0.156(17) Uani 1 1 d D U . . .
H10I H 1.307403 0.718291 0.995077 0.234 Uiso 1 1 calc R . . . .
H10J H 1.204785 0.717932 0.989353 0.234 Uiso 1 1 calc R . . . .
H10K H 1.254167 0.685256 1.031082 0.234 Uiso 1 1 calc R . . . .
C106 C 1.023(3) 0.905(2) 0.504(2) 0.144(16) Uani 1 1 d . U . . .
H10L H 0.988146 0.913633 0.469086 0.215 Uiso 1 1 calc R . . . .
H10M H 1.079615 0.942321 0.531887 0.215 Uiso 1 1 calc R . . . .
H10N H 1.037131 0.864298 0.484519 0.215 Uiso 1 1 calc R . . . .
C107 C 0.135(3) 0.082(2) 0.642(2) 0.174(12) Uani 1 1 d . U . . .
H10O H 0.080033 0.086632 0.617474 0.260 Uiso 1 1 calc GR . . . .
H10P H 0.117438 0.047106 0.655664 0.260 Uiso 1 1 calc GR . . . .
H10Q H 0.171884 0.068972 0.613458 0.260 Uiso 1 1 calc GR . . . .
C108 C 0.817(4) 0.925(4) 1.001(3) 0.101(8) Uani 0.45(2) 1 d D U P A 1
H10R H 0.837328 0.892028 0.971490 0.151 Uiso 0.45(2) 1 calc GR . P A 1
H10S H 0.803450 0.912013 1.034423 0.151 Uiso 0.45(2) 1 calc GR . P A 1
H10T H 0.865666 0.968147 1.024265 0.151 Uiso 0.45(2) 1 calc GR . P A 1
C109 C 0.9173(18) 0.6686(12) 0.3602(13) 0.078(7) Uani 1 1 d D U . . .
H109 H 0.929617 0.657021 0.319626 0.093 Uiso 1 1 calc R . . . .
C110 C 0.745(3) 0.7987(18) 1.074(2) 0.138(9) Uani 1 1 d . U . . .
H11A H 0.739346 0.826489 1.051786 0.207 Uiso 1 1 calc GR . . . .
H11B H 0.806485 0.794906 1.083533 0.207 Uiso 1 1 calc GR . . . .
H11C H 0.733431 0.818677 1.116595 0.207 Uiso 1 1 calc GR . . . .
C111 C 0.191(3) 0.147(2) 0.704(2) 0.160(10) Uani 1 1 d D U . . .
H11D H 0.164788 0.152086 0.739922 0.192 Uiso 1 1 calc R . . . .
H11E H 0.254666 0.147490 0.720369 0.192 Uiso 1 1 calc R . . . .
C112 C 0.269(2) 0.267(2) 0.744(2) 0.150(11) Uani 1 1 d . U . . .
H11F H 0.276333 0.303102 0.730746 0.180 Uiso 1 1 calc R . . . .
H11G H 0.252520 0.283034 0.785460 0.180 Uiso 1 1 calc R . . . .
C113 C 0.191(2) 0.205(2) 0.688(2) 0.155(10) Uani 1 1 d D U . . .
H11H H 0.131472 0.212622 0.684715 0.186 Uiso 1 1 calc R . . . .
H11I H 0.200795 0.194325 0.645110 0.186 Uiso 1 1 calc R . . . .
C114 C 0.613(3) 0.1607(18) 0.3118(14) 0.085(6) Uani 0.55(3) 1 d D U P C 1
H11J H 0.652522 0.159207 0.284284 0.102 Uiso 0.55(3) 1 calc R . P C 1
H11K H 0.585012 0.196324 0.315750 0.102 Uiso 0.55(3) 1 calc R . P C 1
C115 C 0.732(3) 0.931(4) 0.9614(14) 0.099(6) Uani 0.45(2) 1 d D U P A 1
H11L H 0.678286 0.894240 0.950266 0.119 Uiso 0.45(2) 1 calc R . P A 1
H11M H 0.722212 0.973327 0.987895 0.119 Uiso 0.45(2) 1 calc R . P A 1
C116 C 0.744(2) 0.931(3) 0.8984(19) 0.097(5) Uani 0.45(2) 1 d D U P A 1
H11N H 0.764666 0.976585 0.904536 0.116 Uiso 0.45(2) 1 calc R . P A 1
H11O H 0.791210 0.909837 0.888213 0.116 Uiso 0.45(2) 1 calc R . P A 1
N13 N 1.017(3) 0.7864(19) 1.236(2) 0.162(13) Uani 1 1 d . U . . .
C117 C 1.027(4) 0.834(2) 1.240(3) 0.157(13) Uani 1 1 d . U . . .
C118 C 1.017(3) 0.901(2) 1.233(2) 0.161(13) Uani 1 1 d . U . . .
H11P H 0.994607 0.926226 1.267897 0.242 Uiso 1 1 calc GR . . . .
H11Q H 0.973028 0.887787 1.189229 0.242 Uiso 1 1 calc GR . . . .
H11R H 1.076233 0.927625 1.238251 0.242 Uiso 1 1 calc GR . . . .
C119 C 0.543(3) 0.094(2) 0.2884(19) 0.087(6) Uani 0.55(3) 1 d D U P C 1
H119 H 0.519281 0.088302 0.320408 0.104 Uiso 0.55(3) 1 calc R . P C 1
C120 C 0.512(3) 0.0432(18) 0.228(2) 0.088(7) Uani 0.55(3) 1 d D U P C 1
H12A H 0.534145 0.046587 0.193799 0.106 Uiso 0.55(3) 1 calc R . P C 1
H12B H 0.468400 0.003488 0.218220 0.106 Uiso 0.55(3) 1 calc R . P C 1
F8 F 0.7454(13) 1.0073(10) 1.2757(7) 0.284(13) Uani 1 1 d D U . . .
F5 F 0.6884(11) 0.9313(8) 1.1718(8) 0.300(13) Uani 1 1 d D U . . .
F7 F 0.8347(11) 0.9622(10) 1.2264(10) 0.294(13) Uani 1 1 d D U . . .
F6 F 0.7764(15) 1.0296(8) 1.1978(9) 0.303(14) Uani 1 1 d D U . . .
B2 B 0.7612(10) 0.9826(8) 1.2180(7) 0.295(12) Uani 1 1 d D U . . .
C121 C 0.731(3) 0.890(3) 0.977(3) 0.110(9) Uani 0.55(2) 1 d D U P A 2
H12C H 0.771068 0.909031 0.957189 0.166 Uiso 0.55(2) 1 calc GR . P A 2
H12D H 0.738395 0.847558 0.971600 0.166 Uiso 0.55(2) 1 calc GR . P A 2
H12E H 0.748699 0.920611 1.024024 0.166 Uiso 0.55(2) 1 calc GR . P A 2
C122 C 0.624(4) 0.921(2) 0.902(2) 0.098(6) Uani 0.55(2) 1 d D U P A 2
H12F H 0.662208 0.967546 0.931184 0.117 Uiso 0.55(2) 1 calc R . P A 2
H12G H 0.559729 0.920052 0.886235 0.117 Uiso 0.55(2) 1 calc R . P A 2
C123 C 0.631(3) 0.880(3) 0.941(2) 0.104(7) Uani 0.55(2) 1 d D U P A 2
H12H H 0.600075 0.832971 0.909398 0.125 Uiso 0.55(2) 1 calc R . P A 2
H12I H 0.600187 0.893768 0.973665 0.125 Uiso 0.55(2) 1 calc R . P A 2
C124 C 1.095(4) 0.732(3) 0.655(3) 0.083(7) Uani 0.38(3) 1 d D U P B 2
H124 H 1.103825 0.701851 0.616827 0.100 Uiso 0.38(3) 1 calc R . P B 2
C125 C 1.139(5) 0.800(3) 0.684(4) 0.086(10) Uani 0.38(3) 1 d D U P B 2
H12J H 1.128892 0.829158 0.722011 0.104 Uiso 0.38(3) 1 calc R . P B 2
H12K H 1.178699 0.817476 0.665316 0.104 Uiso 0.38(3) 1 calc R . P B 2
C126 C 0.573(3) 0.145(3) 0.3213(18) 0.083(6) Uani 0.45(3) 1 d D U P C 2
H12L H 0.547285 0.181841 0.328724 0.100 Uiso 0.45(3) 1 calc R . P C 2
H12M H 0.526724 0.106005 0.316111 0.100 Uiso 0.45(3) 1 calc R . P C 2
C127 C 0.604(4) 0.128(3) 0.260(3) 0.088(7) Uani 0.45(3) 1 d D U P C 2
H127 H 0.626309 0.159428 0.246110 0.105 Uiso 0.45(3) 1 calc R . P C 2
C128 C 0.596(5) 0.060(3) 0.228(3) 0.093(9) Uani 0.45(3) 1 d D U P C 2
H12N H 0.572786 0.031390 0.244780 0.112 Uiso 0.45(3) 1 calc R . P C 2
H12O H 0.612656 0.043814 0.189533 0.112 Uiso 0.45(3) 1 calc R . P C 2
F1 F 0.7633(16) 0.0525(12) 0.7355(12) 0.136(7) Uani 1 1 d . U . . .
F2 F 0.655(2) -0.0469(14) 0.7045(14) 0.156(8) Uani 1 1 d . U . . .
F3 F 0.787(2) -0.0492(16) 0.6823(16) 0.188(9) Uani 1 1 d . U . . .
F4 F 0.792(2) -0.0144(15) 0.7841(16) 0.187(9) Uani 1 1 d . U . . .
B3 B 0.730(6) -0.018(4) 0.719(4) 0.168(8) Uani 1 1 d . U . . .

loop_
_atom_site_aniso_label
_atom_site_aniso_U_11
_atom_site_aniso_U_22
_atom_site_aniso_U_33
_atom_site_aniso_U_23
_atom_site_aniso_U_13
_atom_site_aniso_U_12
Pd1 0.0270(6) 0.0447(8) 0.0307(7) 0.0231(6) 0.0123(5) 0.0126(6)
Pd2 0.0289(7) 0.0405(7) 0.0277(6) 0.0194(6) 0.0070(5) 0.0109(6)
Pd3 0.0348(7) 0.0379(7) 0.0353(7) 0.0208(6) 0.0081(6) 0.0113(6)
Pd4 0.0344(7) 0.0394(8) 0.0391(7) 0.0205(6) 0.0100(6) 0.0155(6)
Pd5 0.0276(7) 0.0547(9) 0.0411(8) 0.0301(7) 0.0155(6) 0.0194(6)
Pd6 0.0503(9) 0.0446(8) 0.0328(7) 0.0202(6) 0.0173(6) 0.0247(7)
S1 0.038(2) 0.054(3) 0.045(3) 0.028(2) 0.013(2) 0.022(2)
S2 0.035(2) 0.065(3) 0.034(2) 0.032(2) 0.0177(19) 0.024(2)
S3 0.040(2) 0.053(3) 0.037(2) 0.029(2) 0.016(2) 0.024(2)
S4 0.041(3) 0.076(4) 0.057(3) 0.053(3) 0.025(2) 0.033(3)
S5 0.050(3) 0.113(5) 0.056(3) 0.056(3) 0.036(3) 0.056(3)
S6 0.098(5) 0.094(4) 0.049(3) 0.054(3) 0.047(3) 0.065(4)
O1 0.040(7) 0.051(8) 0.057(8) 0.028(7) 0.017(6) 0.029(6)
N1 0.037(9) 0.069(11) 0.053(10) 0.042(9) 0.028(8) 0.015(8)
O2 0.037(7) 0.058(9) 0.058(9) 0.021(7) 0.034(7) 0.001(6)
N2 0.046(8) 0.049(9) 0.031(7) 0.029(7) 0.029(7) 0.030(7)
N3 0.037(8) 0.062(10) 0.021(7) 0.016(7) 0.012(6) 0.022(8)
C1 0.039(10) 0.039(10) 0.032(9) 0.020(8) 0.008(8) 0.005(8)
O3 0.074(6) 0.069(6) 0.070(6) 0.036(5) 0.047(5) 0.031(5)
C2 0.044(11) 0.037(10) 0.040(10) 0.020(9) 0.010(9) -0.007(8)
C3 0.038(10) 0.035(10) 0.054(12) 0.018(9) 0.018(9) 0.006(8)
C4 0.040(10) 0.030(9) 0.035(10) 0.014(8) -0.010(8) 0.007(8)
O4 0.066(11) 0.059(10) 0.068(11) 0.019(9) 0.001(9) 0.006(9)
C5 0.034(10) 0.068(13) 0.049(11) 0.041(11) 0.012(8) 0.028(9)
N4 0.034(8) 0.052(10) 0.047(10) 0.032(8) 0.001(7) 0.009(7)
O5 0.099(13) 0.058(10) 0.071(10) 0.050(9) 0.038(9) 0.040(9)
O6 0.036(8) 0.092(12) 0.083(11) 0.057(10) 0.030(8) 0.037(8)
C6 0.054(6) 0.056(6) 0.034(5) 0.029(5) 0.033(5) 0.023(5)
N5 0.027(8) 0.084(13) 0.074(12) 0.055(11) 0.034(8) 0.032(8)
C7 0.041(10) 0.031(9) 0.045(11) 0.015(8) 0.008(9) 0.010(8)
N6 0.037(6) 0.069(11) 0.039(7) 0.034(7) 0.027(5) 0.033(7)
C8 0.065(13) 0.087(16) 0.040(11) 0.042(11) 0.041(10) 0.044(12)
C9 0.044(10) 0.038(9) 0.021(8) 0.014(7) 0.016(7) 0.007(8)
N7 0.088(13) 0.065(11) 0.044(9) 0.035(9) 0.050(10) 0.038(10)
F12 0.086(11) 0.102(13) 0.100(12) 0.029(10) -0.009(9) 0.058(10)
C10 0.040(10) 0.061(12) 0.027(9) 0.024(9) 0.010(8) 0.023(9)
C11 0.055(7) 0.055(7) 0.036(6) 0.031(5) 0.033(5) 0.021(6)
C12 0.036(10) 0.061(12) 0.041(10) 0.027(10) 0.020(8) 0.028(9)
C13 0.028(9) 0.043(11) 0.063(13) 0.025(10) 0.015(9) 0.014(8)
N8 0.043(7) 0.114(16) 0.078(10) 0.075(12) 0.041(8) 0.053(10)
C14 0.033(9) 0.062(13) 0.037(10) 0.026(9) 0.015(8) 0.026(9)
C15 0.030(9) 0.040(10) 0.034(9) 0.020(8) 0.016(7) 0.014(7)
C16 0.031(10) 0.056(13) 0.047(12) 0.013(10) -0.005(9) 0.013(9)
N9 0.053(11) 0.049(10) 0.059(11) 0.016(9) 0.004(9) 0.017(9)
C17 0.062(12) 0.049(11) 0.020(8) 0.024(8) 0.025(8) 0.030(9)
C18 0.098(18) 0.038(11) 0.045(12) 0.031(10) 0.013(12) 0.020(12)
C19 0.045(11) 0.059(12) 0.043(11) 0.021(10) 0.033(9) 0.013(10)
C20 0.029(9) 0.051(11) 0.038(9) 0.028(9) 0.018(8) 0.021(8)
C21 0.044(11) 0.093(16) 0.041(11) 0.047(11) 0.028(9) 0.048(11)
C22 0.078(15) 0.041(10) 0.019(8) 0.018(8) 0.019(9) 0.009(10)
C23 0.041(11) 0.066(14) 0.034(10) -0.001(10) -0.007(9) 0.026(10)
C24 0.064(14) 0.093(17) 0.067(15) 0.066(14) 0.038(12) 0.048(13)
C25 0.063(13) 0.069(12) 0.065(10) 0.052(8) 0.046(9) 0.043(10)
C26 0.031(10) 0.075(11) 0.074(14) 0.045(12) 0.035(10) 0.035(9)
C27 0.043(11) 0.039(10) 0.054(12) 0.019(9) 0.024(9) 0.017(9)
C28 0.037(10) 0.040(10) 0.050(11) 0.031(9) 0.016(9) 0.022(8)
C29 0.050(11) 0.051(11) 0.036(10) 0.023(9) 0.028(9) 0.026(9)
C30 0.043(11) 0.077(15) 0.058(13) 0.048(12) 0.022(10) 0.034(11)
C31 0.043(10) 0.056(12) 0.045(10) 0.038(10) 0.023(9) 0.031(9)
C32 0.060(14) 0.086(16) 0.022(9) 0.031(10) 0.005(9) 0.010(12)
C33 0.036(10) 0.052(11) 0.038(10) 0.024(9) 0.008(8) 0.013(9)
C34 0.027(9) 0.053(12) 0.054(12) 0.027(10) 0.010(8) 0.015(8)
C35 0.061(13) 0.090(16) 0.066(14) 0.067(14) 0.048(12) 0.054(13)
C36 0.038(11) 0.041(11) 0.049(12) -0.007(9) -0.008(9) 0.024(9)
C37 0.039(10) 0.048(11) 0.045(10) 0.029(9) 0.022(8) 0.024(9)
C38 0.049(12) 0.063(13) 0.049(11) 0.036(11) 0.024(10) 0.026(10)
C39 0.048(7) 0.080(14) 0.048(9) 0.045(10) 0.037(7) 0.039(9)
C40 0.060(13) 0.069(14) 0.053(12) 0.041(11) 0.035(10) 0.052(11)
C41 0.060(13) 0.056(12) 0.059(13) 0.038(11) 0.037(11) 0.032(11)
C42 0.070(15) 0.028(10) 0.069(15) 0.015(10) 0.039(12) 0.005(10)
C43 0.043(11) 0.095(18) 0.074(16) 0.069(15) 0.035(11) 0.036(12)
C44 0.042(10) 0.040(9) 0.016(7) 0.014(7) 0.012(7) 0.018(8)
C45 0.068(14) 0.059(13) 0.025(9) 0.017(9) 0.029(9) 0.016(11)
C46 0.057(14) 0.073(16) 0.10(2) 0.062(15) 0.054(14) 0.048(13)
C47 0.041(11) 0.051(12) 0.033(9) 0.017(9) 0.013(8) 0.012(9)
C48 0.054(6) 0.056(6) 0.034(5) 0.029(5) 0.033(5) 0.023(5)
F10 0.114(13) 0.116(14) 0.082(11) 0.061(10) 0.030(10) 0.061(11)
C49 0.032(10) 0.075(15) 0.065(14) 0.043(12) 0.021(10) 0.014(10)
C50 0.034(10) 0.054(12) 0.040(10) 0.032(9) -0.013(8) -0.004(9)
C51 0.055(7) 0.057(7) 0.035(6) 0.027(5) 0.034(5) 0.023(6)
N10 0.053(10) 0.052(10) 0.056(11) 0.033(9) 0.014(9) 0.018(8)
C52 0.057(13) 0.046(12) 0.062(14) 0.028(11) -0.004(11) 0.020(10)
C53 0.052(12) 0.064(14) 0.040(11) 0.038(10) -0.002(9) 0.000(10)
C54 0.062(14) 0.060(14) 0.055(13) 0.036(12) -0.012(11) 0.013(11)
C55 0.050(11) 0.031(9) 0.053(11) 0.027(9) 0.015(9) 0.015(8)
C56 0.075(15) 0.066(14) 0.027(9) 0.023(10) 0.022(10) 0.051(12)
C57 0.086(17) 0.046(12) 0.081(17) 0.042(12) 0.048(15) 0.021(12)
C58 0.062(15) 0.026(10) 0.081(17) 0.017(11) 0.004(13) -0.017(10)
C59 0.061(7) 0.058(7) 0.054(7) 0.031(5) 0.023(5) 0.018(5)
C60 0.039(7) 0.082(9) 0.066(8) 0.052(7) 0.040(7) 0.039(7)
C61 0.031(10) 0.076(15) 0.060(13) 0.040(12) 0.013(9) 0.007(10)
C62 0.055(12) 0.069(14) 0.048(12) 0.037(11) 0.032(10) 0.019(11)
C63 0.052(13) 0.064(15) 0.057(13) 0.040(12) 0.011(11) -0.002(11)
C64 0.098(18) 0.044(12) 0.080(16) 0.043(12) 0.051(15) 0.043(13)
C65 0.034(10) 0.071(15) 0.067(14) 0.048(12) -0.001(10) 0.011(10)
C66 0.035(10) 0.062(13) 0.064(13) 0.046(11) 0.018(9) 0.025(9)
C67 0.071(16) 0.097(19) 0.074(16) 0.058(15) 0.046(13) 0.060(15)
C68 0.059(12) 0.043(11) 0.041(10) 0.023(9) 0.025(10) 0.017(9)
C69 0.080(17) 0.055(13) 0.030(10) 0.016(10) 0.000(11) 0.030(12)
C70 0.058(14) 0.068(15) 0.085(18) 0.047(14) 0.031(13) 0.008(12)
C71 0.051(5) 0.057(6) 0.049(5) 0.030(5) 0.014(4) 0.014(4)
F11 0.118(16) 0.141(18) 0.105(15) 0.002(13) -0.065(13) 0.055(14)
C72 0.039(7) 0.082(9) 0.066(8) 0.052(7) 0.040(7) 0.039(7)
C73 0.053(14) 0.12(2) 0.16(3) 0.12(2) 0.072(17) 0.050(15)
C74 0.146(17) 0.071(11) 0.112(14) 0.057(11) 0.083(13) 0.065(12)
C75 0.050(9) 0.072(10) 0.062(9) 0.037(8) 0.002(7) 0.025(7)
C76 0.044(12) 0.11(2) 0.11(2) 0.085(19) 0.044(14) 0.046(14)
N11 0.117(18) 0.078(14) 0.081(14) 0.063(12) 0.076(14) 0.064(13)
C77 0.078(12) 0.095(13) 0.047(9) 0.047(9) 0.031(9) 0.040(10)
C78 0.062(15) 0.056(14) 0.089(18) 0.037(14) 0.028(14) 0.022(12)
N12 0.084(8) 0.084(8) 0.078(8) 0.044(7) 0.032(7) 0.042(7)
C79 0.043(8) 0.073(15) 0.063(11) 0.037(11) 0.025(7) 0.028(10)
C80 0.078(12) 0.095(13) 0.047(9) 0.047(9) 0.031(9) 0.040(10)
F9 0.144(9) 0.151(9) 0.150(9) 0.072(6) 0.049(5) 0.047(5)
C81 0.034(12) 0.13(2) 0.10(2) 0.09(2) 0.009(13) 0.016(14)
C82 0.085(19) 0.053(15) 0.09(2) 0.029(14) 0.041(17) 0.027(14)
C83 0.099(19) 0.099(19) 0.090(18) 0.072(17) 0.076(17) 0.081(17)
C84 0.091(18) 0.047(13) 0.053(13) 0.022(11) 0.021(13) 0.027(12)
C85 0.159(17) 0.083(11) 0.122(14) 0.053(11) 0.075(14) 0.055(12)
C86 0.152(17) 0.076(10) 0.118(14) 0.055(11) 0.078(13) 0.060(12)
C87 0.094(6) 0.093(6) 0.093(6) 0.040(4) 0.035(4) 0.030(4)
C88 0.071(15) 0.068(15) 0.083(16) 0.061(14) 0.047(13) 0.041(12)
C89 0.091(18) 0.048(13) 0.047(12) 0.024(10) 0.002(12) 0.037(13)
C90 0.077(9) 0.079(9) 0.083(9) 0.050(7) 0.037(7) 0.031(7)
C91 0.09(2) 0.09(2) 0.09(2) 0.055(19) 0.019(18) -0.013(18)
C92 0.071(8) 0.079(8) 0.071(8) 0.036(5) 0.028(5) 0.019(5)
C93 0.22(5) 0.08(2) 0.14(4) 0.04(2) 0.01(3) 0.09(3)
C94 0.088(11) 0.094(10) 0.089(10) 0.041(6) 0.034(6) 0.028(6)
C95 0.087(19) 0.09(2) 0.062(16) 0.039(15) 0.038(15) 0.000(16)
C96 0.073(8) 0.069(8) 0.067(8) 0.029(5) 0.028(5) 0.025(5)
C97 0.097(10) 0.095(10) 0.093(10) 0.046(6) 0.030(6) 0.031(6)
C98 0.093(10) 0.096(10) 0.096(10) 0.044(6) 0.035(6) 0.031(6)
C99 0.091(10) 0.091(10) 0.088(11) 0.043(8) 0.031(8) 0.024(8)
C100 0.094(10) 0.092(10) 0.091(10) 0.042(6) 0.034(6) 0.028(5)
C101 0.09(3) 0.21(5) 0.17(4) 0.07(4) 0.07(3) 0.11(3)
C102 0.086(8) 0.085(8) 0.086(8) 0.042(5) 0.029(5) 0.026(5)
B1 0.097(12) 0.097(12) 0.097(12) 0.044(7) 0.030(6) 0.033(6)
C103 0.125(13) 0.123(13) 0.122(13) 0.059(7) 0.040(6) 0.038(6)
C104 0.122(13) 0.123(13) 0.120(13) 0.057(7) 0.042(6) 0.036(6)
C105 0.158(18) 0.155(18) 0.156(18) 0.073(9) 0.051(8) 0.048(7)
C106 0.144(18) 0.146(18) 0.144(18) 0.070(11) 0.051(11) 0.043(10)
C107 0.086(14) 0.18(2) 0.17(2) 0.069(19) -0.024(14) -0.036(15)
C108 0.099(9) 0.101(9) 0.101(9) 0.043(7) 0.034(7) 0.032(7)
C109 0.077(9) 0.082(9) 0.077(8) 0.035(5) 0.031(5) 0.029(5)
C110 0.178(19) 0.098(13) 0.136(16) 0.046(13) 0.061(16) 0.046(14)
C111 0.075(12) 0.17(2) 0.16(2) 0.073(18) -0.021(12) -0.038(14)
C112 0.066(12) 0.17(2) 0.15(2) 0.075(18) -0.017(13) -0.040(14)
C113 0.070(12) 0.17(2) 0.16(2) 0.074(17) -0.019(12) -0.040(13)
C114 0.087(7) 0.087(7) 0.083(7) 0.040(5) 0.029(5) 0.032(5)
C115 0.099(6) 0.099(6) 0.099(6) 0.043(4) 0.034(4) 0.031(4)
C116 0.097(6) 0.097(6) 0.097(6) 0.042(4) 0.034(4) 0.031(4)
N13 0.15(2) 0.12(2) 0.14(2) 0.00(2) 0.047(17) 0.02(2)
C117 0.15(2) 0.11(2) 0.14(2) 0.01(2) 0.048(17) 0.02(2)
C118 0.15(2) 0.11(2) 0.15(2) 0.01(2) 0.049(18) 0.02(2)
C119 0.088(7) 0.088(7) 0.086(7) 0.040(4) 0.029(4) 0.030(4)
C120 0.090(9) 0.087(9) 0.088(9) 0.041(7) 0.028(7) 0.030(7)
F8 0.28(3) 0.31(3) 0.31(3) 0.12(2) 0.22(2) 0.11(2)
F5 0.29(3) 0.32(3) 0.32(3) 0.12(2) 0.20(2) 0.09(2)
F7 0.29(3) 0.32(3) 0.32(3) 0.13(2) 0.20(2) 0.11(2)
F6 0.30(3) 0.32(3) 0.33(3) 0.13(2) 0.20(2) 0.10(2)
B2 0.29(3) 0.32(3) 0.32(3) 0.12(2) 0.20(2) 0.10(2)
C121 0.109(12) 0.109(12) 0.106(12) 0.046(10) 0.032(10) 0.028(10)
C122 0.098(7) 0.098(7) 0.097(7) 0.042(5) 0.036(5) 0.032(5)
C123 0.102(8) 0.103(8) 0.102(8) 0.042(6) 0.034(6) 0.032(6)
C124 0.084(9) 0.085(9) 0.086(9) 0.042(6) 0.031(6) 0.027(6)
C125 0.086(12) 0.089(12) 0.087(13) 0.043(10) 0.032(11) 0.023(10)
C126 0.086(8) 0.086(7) 0.082(7) 0.041(6) 0.029(5) 0.032(6)
C127 0.088(8) 0.089(8) 0.085(8) 0.039(6) 0.029(6) 0.030(6)
C128 0.096(12) 0.092(12) 0.090(12) 0.044(10) 0.027(10) 0.026(10)
F1 0.148(10) 0.134(10) 0.147(10) 0.080(8) 0.061(8) 0.041(7)
F2 0.148(11) 0.155(10) 0.163(11) 0.073(8) 0.050(8) 0.046(8)
F3 0.185(11) 0.187(12) 0.188(11) 0.073(8) 0.072(9) 0.060(9)
F4 0.193(12) 0.184(11) 0.181(11) 0.096(9) 0.039(8) 0.052(8)
B3 0.168(8) 0.167(8) 0.168(8) 0.077(5) 0.057(5) 0.053(5)

loop_
_atom_type_symbol
_atom_type_description
_atom_type_scat_dispersion_real
_atom_type_scat_dispersion_imag
_atom_type_scat_source
C C 0.0033 0.0016 'International Tables Vol C Tables 4.2.6.8 and 6.1.1.4'
H H 0.0000 0.0000 'International Tables Vol C Tables 4.2.6.8 and 6.1.1.4'
B B 0.0013 0.0007 'International Tables Vol C Tables 4.2.6.8 and 6.1.1.4'
F F 0.0171 0.0103 'International Tables Vol C Tables 4.2.6.8 and 6.1.1.4'
N N 0.0061 0.0033 'International Tables Vol C Tables 4.2.6.8 and 6.1.1.4'
O O 0.0106 0.0060 'International Tables Vol C Tables 4.2.6.8 and 6.1.1.4'
Pd Pd -0.9988 1.0072 'International Tables Vol C Tables 4.2.6.8 and 6.1.1.4'
S S 0.1246 0.1234 'International Tables Vol C Tables 4.2.6.8 and 6.1.1.4'

loop_
_geom_angle_atom_site_label_1
_geom_angle_atom_site_label_2
_geom_angle_atom_site_label_3
_geom_angle
_geom_angle_site_symmetry_1
_geom_angle_site_symmetry_3
Pd2 Pd1 Pd5 59.72(5) . .
S2 Pd1 Pd2 151.97(12) . .
S2 Pd1 Pd5 147.51(12) . .
S2 Pd1 C13 107.3(5) . .
C1 Pd1 Pd2 73.8(4) . .
C1 Pd1 Pd5 94.7(5) . .
C1 Pd1 S2 92.6(5) . .
C1 Pd1 C13 123.3(6) . .
C1 Pd1 C53 160.5(7) . .
C13 Pd1 Pd2 64.0(5) . .
C13 Pd1 Pd5 94.9(4) . .
C19 Pd1 Pd2 92.6(5) . .
C19 Pd1 Pd5 94.8(5) . .
C19 Pd1 S2 90.9(5) . .
C19 Pd1 C1 156.4(7) . .
C19 Pd1 C13 34.2(7) . .
C19 Pd1 C53 35.7(7) . .
C32 Pd1 Pd2 94.0(5) . .
C32 Pd1 Pd5 78.1(6) . .
C32 Pd1 S2 88.9(6) . .
C32 Pd1 C1 37.4(8) . .
C32 Pd1 C13 157.0(7) . .
C32 Pd1 C19 166.1(9) . .
C32 Pd1 C53 131.3(8) . .
C53 Pd1 Pd2 94.9(4) . .
C53 Pd1 Pd5 65.9(5) . .
C53 Pd1 S2 104.0(5) . .
C53 Pd1 C13 61.5(6) . .
Pd5 Pd2 Pd1 60.25(5) . .
S3 Pd2 Pd1 142.88(12) . .
S3 Pd2 Pd5 156.48(12) . .
C2 Pd2 Pd1 95.3(5) . .
C2 Pd2 Pd5 81.2(5) . .
C2 Pd2 S3 90.2(5) . .
C2 Pd2 C4 37.5(7) . .
C2 Pd2 C23 142.8(8) . .
C4 Pd2 Pd1 72.2(5) . .
C4 Pd2 Pd5 94.8(4) . .
C4 Pd2 S3 91.4(4) . .
C23 Pd2 Pd1 92.1(6) . .
C23 Pd2 Pd5 71.1(5) . .
C23 Pd2 S3 105.3(6) . .
C23 Pd2 C4 163.0(7) . .
C54 Pd2 Pd1 81.7(6) . .
C54 Pd2 Pd5 96.6(5) . .
C54 Pd2 S3 92.6(5) . .
C54 Pd2 C2 176.9(7) . .
C54 Pd2 C4 141.1(9) . .
C54 Pd2 C23 37.1(8) . .
Pd6 Pd3 Pd4 59.90(5) . .
S1 Pd3 Pd4 156.33(13) . .
S1 Pd3 Pd6 143.62(13) . .
C7 Pd3 Pd4 95.3(5) . .
C7 Pd3 Pd6 73.4(5) . .
C7 Pd3 S1 92.0(5) . .
C7 Pd3 C16 142.9(8) . .
C7 Pd3 C58 165.2(8) . .
C16 Pd3 Pd4 97.4(5) . .
C16 Pd3 Pd6 83.2(6) . .
C16 Pd3 S1 90.2(6) . .
C16 Pd3 C58 39.3(8) . .
C22 Pd3 Pd4 80.0(6) . .
C22 Pd3 Pd6 96.9(4) . .
C22 Pd3 S1 91.6(5) . .
C22 Pd3 C7 39.6(7) . .
C22 Pd3 C16 176.9(8) . .
C22 Pd3 C58 137.7(9) . .
C58 Pd3 Pd4 70.9(6) . .
C58 Pd3 Pd6 94.4(7) . .
C58 Pd3 S1 102.8(7) . .
Pd6 Pd4 Pd3 59.56(5) . .
S4 Pd4 Pd3 137.36(12) 2_666 .
S4 Pd4 Pd6 161.33(13) 2_666 .
S4 Pd4 C18 113.6(6) 2_666 .
S4 Pd4 C45 99.8(5) 2_666 .
C18 Pd4 Pd3 94.3(5) . .
C18 Pd4 Pd6 65.2(6) . .
C34 Pd4 Pd3 70.9(5) . .
C34 Pd4 Pd6 92.2(5) . .
C34 Pd4 S4 88.5(5) . 2_666
C34 Pd4 C18 157.3(8) . .
C34 Pd4 C45 121.8(7) . .
C45 Pd4 Pd3 64.6(5) . .
C45 Pd4 Pd6 95.7(5) . .
C45 Pd4 C18 61.9(6) . .
C52 Pd4 Pd3 94.3(5) . .
C52 Pd4 Pd6 78.3(7) . .
C52 Pd4 S4 90.9(7) . 2_666
C52 Pd4 C18 130.9(8) . .
C52 Pd4 C34 38.3(8) . .
C52 Pd4 C45 157.7(7) . .
C64 Pd4 Pd3 93.7(7) . .
C64 Pd4 Pd6 94.3(7) . .
C64 Pd4 S4 92.3(7) . 2_666
C64 Pd4 C18 34.9(8) . .
C64 Pd4 C34 157.0(8) . .
C64 Pd4 C45 35.5(8) . .
C64 Pd4 C52 164.5(9) . .
Pd2 Pd5 Pd1 60.02(5) . .
S5 Pd5 Pd1 156.57(14) . .
S5 Pd5 Pd2 141.88(13) . .
S5 Pd5 C33 104.1(5) . .
S5 Pd5 C50 110.2(5) . .
C8 Pd5 Pd1 94.4(5) . .
C8 Pd5 Pd2 73.3(5) . .
C8 Pd5 S5 87.8(5) . .
C8 Pd5 C33 123.8(6) . .
C8 Pd5 C50 160.6(7) . .
C33 Pd5 Pd1 94.0(4) . .
C33 Pd5 Pd2 63.9(4) . .
C41 Pd5 Pd1 78.5(5) . .
C41 Pd5 Pd2 95.9(5) . .
C41 Pd5 S5 88.9(5) . .
C41 Pd5 C8 39.1(7) . .
C41 Pd5 C33 159.2(7) . .
C41 Pd5 C49 164.9(7) . .
C41 Pd5 C50 130.6(7) . .
C49 Pd5 Pd1 94.4(6) . .
C49 Pd5 Pd2 91.9(6) . .
C49 Pd5 S5 93.0(6) . .
C49 Pd5 C8 155.8(7) . .
C49 Pd5 C33 33.0(7) . .
C49 Pd5 C50 35.3(7) . .
C50 Pd5 Pd1 66.2(5) . .
C50 Pd5 Pd2 95.2(4) . .
C50 Pd5 C33 60.3(6) . .
Pd3 Pd6 Pd4 60.54(5) . .
S6 Pd6 Pd3 153.31(16) . .
S6 Pd6 Pd4 145.43(15) . .
S6 Pd6 C36 108.4(6) . .
S6 Pd6 C89 101.9(6) . .
C3 Pd6 Pd3 71.5(5) . .
C3 Pd6 Pd4 92.5(5) . .
C3 Pd6 S6 96.0(5) . .
C3 Pd6 C36 122.5(7) . .
C3 Pd6 C89 159.1(8) . .
C36 Pd6 Pd3 63.5(5) . .
C36 Pd6 Pd4 94.8(5) . .
C42 Pd6 Pd3 95.3(6) . .
C42 Pd6 Pd4 78.7(6) . .
C42 Pd6 S6 87.6(6) . .
C42 Pd6 C3 38.0(8) . .
C42 Pd6 C36 157.8(8) . .
C42 Pd6 C84 166.0(9) . .
C42 Pd6 C89 131.4(8) . .
C84 Pd6 Pd3 92.3(6) . .
C84 Pd6 Pd4 94.8(7) . .
C84 Pd6 S6 90.9(7) . .
C84 Pd6 C3 155.9(8) . .
C84 Pd6 C36 34.0(7) . .
C84 Pd6 C89 35.6(8) . .
C89 Pd6 Pd3 96.0(6) . .
C89 Pd6 Pd4 66.6(6) . .
C89 Pd6 C36 61.7(6) . .
C55 S1 Pd3 105.8(7) . .
C30 S2 Pd1 103.1(7) . .
C17 S3 Pd2 110.8(6) . .
C37 S4 Pd4 116.7(6) . 2_666
C39 S5 Pd5 107.3(7) . .
C80 S6 Pd6 107.1(8) . .
C14 O1 C74 118.7(18) . .
C30 N1 C40 127.7(17) . .
C30 N1 C76 110.6(18) . .
C76 N1 C40 121.7(17) . .
C62 O2 C70 117.4(16) . .
C37 N2 C44 128.4(14) . .
C66 N2 C37 109.4(14) . .
C66 N2 C44 122.1(14) . .
C17 N3 C12 125.6(14) . .
C17 N3 C56 109.9(17) . .
C56 N3 C12 124.4(16) . .
Pd1 C1 H1 115.5 . .
C4 C1 Pd1 106.4(12) . .
C4 C1 H1 115.5 . .
C32 C1 Pd1 67.8(12) . .
C32 C1 H1 115.5 . .
C32 C1 C4 124.9(18) . .
C68 O3 C87 118.0(18) . .
Pd2 C2 H2 114.0 . .
C4 C2 Pd2 72.2(10) . .
C4 C2 H2 114.0 . .
C33 C2 Pd2 101.3(13) . .
C33 C2 H2 114.0 . .
C33 C2 C4 129.5(17) . .
Pd6 C3 H3 112.3 . .
C7 C3 Pd6 107.7(12) . .
C7 C3 H3 112.3 . .
C7 C3 C42 132.7(19) . .
C42 C3 Pd6 67.9(11) . .
C42 C3 H3 112.3 . .
Pd2 C4 H4 114.1 . .
C1 C4 Pd2 107.6(12) . .
C1 C4 H4 114.1 . .
C2 C4 Pd2 70.4(10) . .
C2 C4 C1 127.0(16) . .
C2 C4 H4 114.1 . .
C63 O4 C112 119(2) . .
H5A C5 H5B 108.6 . .
O6 C5 H5A 110.4 . .
O6 C5 H5B 110.4 . .
O6 C5 C75 106.6(17) . .
C75 C5 H5A 110.4 . .
C75 C5 H5B 110.4 . .
C17 N4 C65 124.5(18) . .
C17 N4 C69 113.1(17) . .
C69 N4 C65 122.2(18) . .
C46 O5 C59 118.7(19) . .
C26 O6 C5 118.0(18) . .
C11 C6 H6 120.9 . .
C51 C6 H6 120.9 . .
C51 C6 C11 118.2(18) . .
C30 N5 C73 111.1(18) . .
C30 N5 C90 123.9(18) . .
C73 N5 C90 124.2(19) . .
Pd3 C7 H7 115.7 . .
C3 C7 Pd3 107.2(13) . .
C3 C7 H7 115.7 . .
C3 C7 C22 123.4(17) . .
C22 C7 Pd3 69.4(10) . .
C22 C7 H7 115.7 . .
C39 N6 C51 125.6(16) . .
C71 N6 C39 105.9(16) . .
C71 N6 C51 128.5(15) . .
Pd5 C8 H8 116.1 . .
C23 C8 Pd5 105.3(15) . .
C23 C8 H8 116.1 . .
C23 C8 C41 123.2(18) . .
C41 C8 Pd5 69.3(12) . .
C41 C8 H8 116.1 . .
C27 C9 C11 118.9(15) . .
C27 C9 C48 123.0(17) . .
C48 C9 C11 118.0(15) . .
C37 N7 C96 120.0(17) . .
C67 N7 C37 111.7(16) . .
C67 N7 C96 128.0(19) . .
C20 C10 C31 116.6(17) . .
C28 C10 C20 127.1(17) . .
C28 C10 C31 116.3(17) . .
C6 C11 C9 120.5(16) . .
C6 C11 C15 121.0(18) . .
C15 C11 C9 118.5(15) . .
C14 C12 N3 116.0(17) . .
C20 C12 N3 120.3(16) . .
C20 C12 C14 123.6(19) . .
Pd1 C13 H13 114.2 . .
C19 C13 Pd1 58.3(11) . .
C19 C13 H13 114.2 . .
C19 C13 C54 130.6(18) . .
C54 C13 Pd1 108.9(13) . .
C54 C13 H13 114.2 . .
C39 N8 C79 112.6(16) . .
C39 N8 C92 121.9(18) . .
C79 N8 C92 125.1(18) . .
O1 C14 C12 114.7(17) . .
O1 C14 C38 128.4(17) . .
C38 C14 C12 116.9(18) . .
C11 C15 H15 120.7 . .
C44 C15 C11 118.6(16) . .
C44 C15 H15 120.7 . .
Pd3 C16 H16 117.9 . .
C36 C16 Pd3 95.5(13) . .
C36 C16 H16 117.9 . .
C36 C16 C58 121.7(19) . .
C58 C16 Pd3 72.4(11) . .
C58 C16 H16 117.9 . .
C55 N9 C78 122(2) . .
C57 N9 C55 111.7(18) . .
C57 N9 C78 127(2) . .
N3 C17 S3 127.5(14) . .
N4 C17 S3 128.3(15) . .
N4 C17 N3 104.1(14) . .
Pd4 C18 H18 114.2 . .
C42 C18 Pd4 106.0(13) . .
C42 C18 H18 114.2 . .
C42 C18 C64 131(2) . .
C64 C18 Pd4 57.5(11) . .
C64 C18 H18 114.2 . .
Pd1 C19 H19 115.9 . .
C13 C19 Pd1 87.5(13) . .
C13 C19 H19 115.9 . .
C13 C19 C53 126.0(16) . .
C53 C19 Pd1 83.6(12) . .
C53 C19 H19 115.9 . .
C10 C20 H20 119.0 . .
C12 C20 C10 121.9(16) . .
C12 C20 H20 119.0 . .
C35 C21 N11 116.9(17) . .
C46 C21 C35 125(2) . .
C46 C21 N11 118(2) . .
Pd3 C22 H22 114.2 . .
C7 C22 Pd3 71.0(10) . .
C7 C22 H22 114.2 . .
C45 C22 Pd3 102.1(13) . .
C45 C22 C7 129.1(16) . .
C45 C22 H22 114.2 . .
Pd2 C23 H23 110.2 . .
C8 C23 Pd2 110.3(14) . .
C8 C23 H23 110.2 . .
C54 C23 Pd2 69.9(13) . .
C54 C23 C8 136(2) . .
C54 C23 H23 110.2 . .
C25 C24 C35 117(2) . .
C72 C24 C25 123(2) . .
C72 C24 C35 120.0(18) . .
C24 C25 C60 117(2) . .
C43 C25 C24 118(2) . .
C43 C25 C60 124.2(18) . .
O6 C26 C40 114(2) . .
O6 C26 C60 126(2) . .
C60 C26 C40 120(2) . .
C9 C27 H27 118.4 . .
C62 C27 C9 123.2(19) . .
C62 C27 H27 118.4 . .
C10 C28 H28 117.9 . .
C29 C28 C10 124.2(17) . .
C29 C28 H28 117.9 . .
C28 C29 N10 123.6(17) . .
C28 C29 C63 120.3(18) . .
N10 C29 C63 116.1(18) . .
N1 C30 S2 125.8(17) . .
N5 C30 S2 127.5(15) . .
N5 C30 N1 106.6(17) . .
C38 C31 C10 119.2(18) . .
C38 C31 C47 123.9(17) . .
C47 C31 C10 116.8(17) . .
Pd1 C32 H32 111.0 . .
C1 C32 Pd1 74.7(12) . .
C1 C32 H32 111.0 . .
C1 C32 C50 133.0(18) . .
C50 C32 Pd1 108.4(15) . .
C50 C32 H32 111.0 . .
Pd5 C33 H33 113.7 . .
C2 C33 Pd5 108.9(12) . .
C2 C33 H33 113.7 . .
C2 C33 C49 131.4(19) . .
C49 C33 Pd5 60.1(11) . .
C49 C33 H33 113.7 . .
Pd4 C34 H34 111.2 . .
C52 C34 Pd4 69.0(12) . .
C52 C34 H34 111.2 . .
C58 C34 Pd4 112.2(14) . .
C58 C34 H34 111.2 . .
C58 C34 C52 133(2) . .
C21 C35 C24 120.0(17) . .
C21 C35 H35 120.0 . .
C24 C35 H35 120.0 . .
Pd6 C36 H36 112.2 . .
C16 C36 Pd6 113.7(13) . .
C16 C36 H36 112.2 . .
C84 C36 Pd6 60.5(12) . .
C84 C36 C16 133(2) . .
C84 C36 H36 112.2 . .
N2 C37 S4 129.6(13) . .
N7 C37 S4 126.8(14) . .
N7 C37 N2 103.3(14) . .
C14 C38 C31 121.7(18) . .
C14 C38 H38 119.2 . .
C31 C38 H38 119.2 . .
N6 C39 S5 130.2(15) . .
N8 C39 S5 124.9(14) . .
N8 C39 N6 104.8(16) . .
C26 C40 N1 120(2) . .
C26 C40 C72 123(2) . .
C72 C40 N1 116.6(16) . .
Pd5 C41 H41 114.6 . .
C8 C41 Pd5 71.6(12) . .
C8 C41 H41 114.6 . .
C53 C41 Pd5 103.8(14) . .
C53 C41 C8 127.3(18) . .
C53 C41 H41 114.6 . .
Pd6 C42 H42 113.6 . .
C3 C42 Pd6 74.1(11) . .
C3 C42 H42 113.6 . .
C18 C42 Pd6 106.7(14) . .
C18 C42 C3 127(2) . .
C18 C42 H42 113.6 . .
C25 C43 H43 118.0 . .
C25 C43 C46 124.0(19) . .
C46 C43 H43 118.0 . .
C15 C44 N2 120.3(16) . .
C15 C44 C62 122.1(15) . .
C62 C44 N2 117.3(16) . .
Pd4 C45 H45 114.4 . .
C22 C45 Pd4 109.2(13) . .
C22 C45 H45 114.4 . .
C22 C45 C64 129.8(18) . .
C64 C45 Pd4 58.6(11) . .
C64 C45 H45 114.4 . .
O5 C46 C21 120(3) . .
O5 C46 C43 123(2) . .
C21 C46 C43 116(2) . .
C31 C47 H47 117.6 . .
C63 C47 C31 125(2) . .
C63 C47 H47 117.6 . .
C9 C48 H48 119.3 . .
C9 C48 C68 121.4(18) . .
C68 C48 H48 119.3 . .
Pd5 C49 H49 116.0 . .
C33 C49 Pd5 87.0(13) . .
C33 C49 H49 116.0 . .
C33 C49 C50 126.0(19) . .
C50 C49 Pd5 82.7(11) . .
C50 C49 H49 116.0 . .
Pd5 C50 H50 115.8 . .
C32 C50 Pd5 103.5(12) . .
C32 C50 C49 127.2(17) . .
C32 C50 H50 115.8 . .
C49 C50 Pd5 61.9(11) . .
C49 C50 H50 115.8 . .
C6 C51 N6 116.1(18) . .
C68 C51 C6 123.2(17) . .
C68 C51 N6 119.6(16) . .
C55 N10 C29 125.0(16) . .
C55 N10 C88 109.6(17) . .
C88 N10 C29 124.8(18) . .
Pd4 C52 H52 113.5 . .
C34 C52 Pd4 72.7(12) . .
C34 C52 H52 113.5 . .
C89 C52 Pd4 106.4(16) . .
C89 C52 C34 128.3(19) . .
C89 C52 H52 113.5 . .
Pd1 C53 H53 113.2 . .
C19 C53 Pd1 60.7(12) . .
C19 C53 H53 113.2 . .
C41 C53 Pd1 109.3(14) . .
C41 C53 C19 132.2(18) . .
C41 C53 H53 113.2 . .
Pd2 C54 H54 116.1 . .
C13 C54 Pd2 100.9(14) . .
C13 C54 H54 116.1 . .
C23 C54 Pd2 72.9(14) . .
C23 C54 C13 123.9(19) . .
C23 C54 H54 116.1 . .
N9 C55 S1 130.5(16) . .
N10 C55 S1 125.9(14) . .
N10 C55 N9 103.6(17) . .
N3 C56 H56 126.8 . .
C69 C56 N3 106.3(19) . .
C69 C56 H56 126.8 . .
N9 C57 H57 125.6 . .
N9 C57 C88 108.8(19) . .
C88 C57 H57 125.6 . .
Pd3 C58 H58 114.4 . .
C16 C58 Pd3 68.4(11) . .
C16 C58 H58 114.4 . .
C34 C58 Pd3 105.7(14) . .
C34 C58 C16 128(2) . .
C34 C58 H58 114.4 . .
O5 C59 H59A 109.0 . .
O5 C59 H59B 109.0 . .
O5 C59 C97 113.0(19) . .
H59A C59 H59B 107.8 . .
C97 C59 H59A 109.0 . .
C97 C59 H59B 109.0 . .
C25 C60 H60 119.7 . .
C26 C60 C25 120.5(19) . .
C26 C60 H60 119.7 . .
C65 C61 H61 119.2 . .
C81 C61 H61 119.2 . .
C81 C61 C65 122(2) . .
O2 C62 C27 124(2) . .
O2 C62 C44 116.9(17) . .
C27 C62 C44 118.4(17) . .
O4 C63 C29 115(2) . .
C47 C63 O4 127(2) . .
C47 C63 C29 118(2) . .
Pd4 C64 H64 115.6 . .
C18 C64 Pd4 87.6(13) . .
C18 C64 C45 126(2) . .
C18 C64 H64 115.6 . .
C45 C64 Pd4 85.9(12) . .
C45 C64 H64 115.6 . .
N4 C65 H65A 109.5 . .
N4 C65 H65B 109.5 . .
C61 C65 N4 110.6(17) . .
C61 C65 H65A 109.5 . .
C61 C65 H65B 109.5 . .
H65A C65 H65B 108.1 . .
N2 C66 H66 127.0 . .
C67 C66 N2 106.1(17) . .
C67 C66 H66 127.0 . .
N7 C67 C66 109.4(19) . .
N7 C67 H67 125.3 . .
C66 C67 H67 125.3 . .
O3 C68 C48 124.1(18) . .
O3 C68 C51 117.4(17) . .
C51 C68 C48 118.5(17) . .
N4 C69 C56 106.5(17) . .
N4 C69 H69 126.7 . .
C56 C69 H69 126.7 . .
O2 C70 H70A 110.5 . .
O2 C70 H70B 110.5 . .
O2 C70 C95 106(2) . .
H70A C70 H70B 108.7 . .
C95 C70 H70A 110.5 . .
C95 C70 H70B 110.5 . .
N6 C71 H71 124.3 . .
C79 C71 N6 111.3(19) . .
C79 C71 H71 124.3 . .
C24 C72 C40 115.4(18) . .
C24 C72 H72 122.3 . .
C40 C72 H72 122.3 . .
N5 C73 H73 126.1 . .
C76 C73 N5 108(2) . .
C76 C73 H73 126.1 . .
O1 C74 H74A 108.9 . .
O1 C74 H74B 108.9 . .
H74A C74 H74B 107.7 . .
C86 C74 O1 113(3) . .
C86 C74 H74A 108.9 . .
C86 C74 H74B 108.9 . .
C5 C75 H75A 106.1 . .
C5 C75 H75B 106.1 . .
C5 C75 C103 125(2) . .
H75A C75 H75B 106.3 . .
C103 C75 H75A 106.1 . .
C103 C75 H75B 106.1 . .
N1 C76 H76 128.1 . .
C73 C76 N1 104(2) . .
C73 C76 H76 128.1 . .
C80 N11 C21 128.6(19) . .
C80 N11 C83 107(2) . .
C83 N11 C21 124(2) . .
N12 C77 H77 128.8 . .
C83 C77 H77 128.8 . .
C83 C77 N12 102(2) . .
N9 C78 H78A 108.0 . .
N9 C78 H78B 108.0 . .
N9 C78 C82 117.1(19) . .
H78A C78 H78B 107.3 . .
C82 C78 H78A 108.0 . .
C82 C78 H78B 108.0 . .
C77 N12 C114 120(3) . .
C77 N12 C126 130(3) . .
C80 N12 C77 112(2) . .
C80 N12 C114 120(2) . .
C80 N12 C126 118(3) . .
N8 C79 H79 127.4 . .
C71 C79 N8 105.2(19) . .
C71 C79 H79 127.4 . .
N11 C80 S6 125.8(19) . .
N11 C80 N12 107(2) . .
N12 C80 S6 127.2(19) . .
C61 C81 H81A 120.0 . .
C61 C81 H81B 120.0 . .
H81A C81 H81B 120.0 . .
C78 C82 H82 116.6 . .
C91 C82 C78 127(3) . .
C91 C82 H82 116.6 . .
N11 C83 H83 124.2 . .
C77 C83 N11 112(2) . .
C77 C83 H83 124.2 . .
Pd6 C84 H84 115.7 . .
C36 C84 Pd6 85.5(14) . .
C36 C84 H84 115.7 . .
C36 C84 C89 127(2) . .
C89 C84 Pd6 84.1(14) . .
C89 C84 H84 115.7 . .
H85A C85 H85B 105.1 . .
C86 C85 H85A 102.9 . .
C86 C85 H85B 102.9 . .
C86 C85 C110 137(3) . .
C110 C85 H85A 102.9 . .
C110 C85 H85B 102.9 . .
C74 C86 C85 115(3) . .
C74 C86 H86A 108.4 . .
C74 C86 H86B 108.4 . .
C85 C86 H86A 108.4 . .
C85 C86 H86B 108.4 . .
H86A C86 H86B 107.5 . .
O3 C87 H87A 102.3 . .
O3 C87 H87B 102.3 . .
O3 C87 H87C 109.0 . .
O3 C87 H87D 109.0 . .
O3 C87 C116 139(4) . .
O3 C87 C122 113(3) . .
H87A C87 H87B 104.9 . .
H87C C87 H87D 107.8 . .
C116 C87 H87A 102.3 . .
C116 C87 H87B 102.3 . .
C122 C87 H87C 109.0 . .
C122 C87 H87D 109.0 . .
N10 C88 H88 126.8 . .
C57 C88 N10 106.4(19) . .
C57 C88 H88 126.8 . .
Pd6 C89 H89 116.0 . .
C52 C89 Pd6 104.7(15) . .
C52 C89 C84 127(2) . .
C52 C89 H89 116.0 . .
C84 C89 Pd6 60.3(13) . .
C84 C89 H89 116.0 . .
N5 C90 H90A 108.2 . .
N5 C90 H90B 108.2 . .
N5 C90 H90C 107.8 . .
N5 C90 H90D 107.8 . .
N5 C90 C102 116(3) . .
N5 C90 C124 118(3) . .
H90A C90 H90B 107.4 . .
H90C C90 H90D 107.1 . .
C102 C90 H90A 108.2 . .
C102 C90 H90B 108.2 . .
C124 C90 H90C 107.8 . .
C124 C90 H90D 107.8 . .
C82 C91 H91A 120.0 . .
C82 C91 H91B 120.0 . .
H91A C91 H91B 120.0 . .
N8 C92 H92A 109.7 . .
N8 C92 H92B 109.7 . .
H92A C92 H92B 108.2 . .
C94 C92 N8 110(2) . .
C94 C92 H92A 109.7 . .
C94 C92 H92B 109.7 . .
H93A C93 H93B 109.5 . .
H93A C93 H93C 109.5 . .
H93B C93 H93C 109.5 . .
C100 C93 H93A 109.5 . .
C100 C93 H93B 109.5 . .
C100 C93 H93C 109.5 . .
C92 C94 H94 113.6 . .
C101 C94 C92 133(4) . .
C101 C94 H94 113.6 . .
C70 C95 H95A 108.9 . .
C70 C95 H95B 108.9 . .
H95A C95 H95B 107.7 . .
C104 C95 C70 113(3) . .
C104 C95 H95A 108.9 . .
C104 C95 H95B 108.9 . .
N7 C96 H96A 109.5 . .
N7 C96 H96B 109.5 . .
H96A C96 H96B 108.1 . .
C109 C96 N7 111(2) . .
C109 C96 H96A 109.5 . .
C109 C96 H96B 109.5 . .
C59 C97 H97A 110.8 . .
C59 C97 H97B 110.8 . .
C59 C97 C100 105(2) . .
H97A C97 H97B 108.9 . .
C100 C97 H97A 110.8 . .
C100 C97 H97B 110.8 . .
H98A C98 H98B 120.0 . .
C109 C98 H98A 120.0 . .
C109 C98 H98B 120.0 . .
H99A C99 H99B 120.0 . .
C102 C99 H99A 120.0 . .
C102 C99 H99B 120.0 . .
C93 C100 C97 112(3) . .
C93 C100 H10A 109.2 . .
C93 C100 H10B 109.2 . .
C97 C100 H10A 109.2 . .
C97 C100 H10B 109.2 . .
H10A C100 H10B 107.9 . .
C94 C101 H10C 120.0 . .
C94 C101 H10D 120.0 . .
H10C C101 H10D 120.0 . .
C90 C102 H102 120.2 . .
C99 C102 C90 120(3) . .
C99 C102 H102 120.2 . .
F12 B1 F9 104(3) . .
F10 B1 F12 111(3) . .
F10 B1 F11 106(3) . .
F10 B1 F9 105(3) . .
F11 B1 F12 115(3) . .
F11 B1 F9 115(4) . .
C75 C103 H10E 109.8 . .
C75 C103 H10F 109.8 . .
C75 C103 C105 109(2) . .
H10E C103 H10F 108.2 . .
C105 C103 H10E 109.8 . .
C105 C103 H10F 109.8 . .
C95 C104 H10G 109.2 . .
C95 C104 H10H 109.2 . .
H10G C104 H10H 107.9 . .
C106 C104 C95 112(3) . .
C106 C104 H10G 109.2 . .
C106 C104 H10H 109.2 . .
C103 C105 H10I 109.5 . .
C103 C105 H10J 109.5 . .
C103 C105 H10K 109.5 . .
H10I C105 H10J 109.5 . .
H10I C105 H10K 109.5 . .
H10J C105 H10K 109.5 . .
C104 C106 H10L 109.5 . .
C104 C106 H10M 109.5 . .
C104 C106 H10N 109.5 . .
H10L C106 H10M 109.5 . .
H10L C106 H10N 109.5 . .
H10M C106 H10N 109.5 . .
H10O C107 H10P 109.5 . .
H10O C107 H10Q 109.5 . .
H10P C107 H10Q 109.5 . .
C111 C107 H10O 109.5 . .
C111 C107 H10P 109.5 . .
C111 C107 H10Q 109.5 . .
H10R C108 H10S 109.5 . .
H10R C108 H10T 109.5 . .
H10S C108 H10T 109.5 . .
C115 C108 H10R 109.5 . .
C115 C108 H10S 109.5 . .
C115 C108 H10T 109.5 . .
C96 C109 H109 114.8 . .
C98 C109 C96 130(3) . .
C98 C109 H109 114.8 . .
C85 C110 H11A 109.5 . .
C85 C110 H11B 109.5 . .
C85 C110 H11C 109.5 . .
H11A C110 H11B 109.5 . .
H11A C110 H11C 109.5 . .
H11B C110 H11C 109.5 . .
C107 C111 H11D 109.5 . .
C107 C111 H11E 109.5 . .
H11D C111 H11E 108.1 . .
C113 C111 C107 111(4) . .
C113 C111 H11D 109.5 . .
C113 C111 H11E 109.5 . .
O4 C112 H11F 109.7 . .
O4 C112 H11G 109.7 . .
O4 C112 C113 110(4) . .
H11F C112 H11G 108.2 . .
C113 C112 H11F 109.7 . .
C113 C112 H11G 109.7 . .
C111 C113 C112 109(3) . .
C111 C113 H11H 109.8 . .
C111 C113 H11I 109.8 . .
C112 C113 H11H 109.8 . .
C112 C113 H11I 109.8 . .
H11H C113 H11I 108.3 . .
N12 C114 H11J 113.0 . .
N12 C114 H11K 113.0 . .
N12 C114 C119 93(3) . .
H11J C114 H11K 110.4 . .
C119 C114 H11J 113.0 . .
C119 C114 H11K 113.0 . .
C108 C115 H11L 109.9 . .
C108 C115 H11M 109.9 . .
H11L C115 H11M 108.3 . .
C116 C115 C108 109.0(9) . .
C116 C115 H11L 109.9 . .
C116 C115 H11M 109.9 . .
C87 C116 C115 109.9(9) . .
C87 C116 H11N 109.7 . .
C87 C116 H11O 109.7 . .
C115 C116 H11N 109.7 . .
C115 C116 H11O 109.7 . .
H11N C116 H11O 108.2 . .
N13 C117 C118 166(7) . .
C117 C118 H11P 109.5 . .
C117 C118 H11Q 109.5 . .
C117 C118 H11R 109.5 . .
H11P C118 H11Q 109.5 . .
H11P C118 H11R 109.5 . .
H11Q C118 H11R 109.5 . .
C114 C119 H119 116.6 . .
C120 C119 C114 126.8(14) . .
C120 C119 H119 116.6 . .
C119 C120 H12A 120.0 . .
C119 C120 H12B 120.0 . .
H12A C120 H12B 120.0 . .
F8 B2 F5 109.5(6) . .
F8 B2 F7 109.5(6) . .
F8 B2 F6 109.5(6) . .
F5 B2 F7 109.4(6) . .
F5 B2 F6 109.4(6) . .
F7 B2 F6 109.4(6) . .
H12C C121 H12D 109.5 . .
H12C C121 H12E 109.5 . .
H12D C121 H12E 109.5 . .
C123 C121 H12C 109.5 . .
C123 C121 H12D 109.5 . .
C123 C121 H12E 109.5 . .
C87 C122 H12F 109.6 . .
C87 C122 H12G 109.6 . .
H12F C122 H12G 108.1 . .
C123 C122 C87 110(2) . .
C123 C122 H12F 109.6 . .
C123 C122 H12G 109.6 . .
C121 C123 H12H 109.2 . .
C121 C123 H12I 109.2 . .
C122 C123 C121 112(3) . .
C122 C123 H12H 109.2 . .
C122 C123 H12I 109.2 . .
H12H C123 H12I 107.9 . .
C90 C124 H124 122.2 . .
C125 C124 C90 116(4) . .
C125 C124 H124 122.2 . .
C124 C125 H12J 120.0 . .
C124 C125 H12K 120.0 . .
H12J C125 H12K 120.0 . .
N12 C126 H12L 111.1 . .
N12 C126 H12M 111.1 . .
N12 C126 C127 103(4) . .
H12L C126 H12M 109.1 . .
C127 C126 H12L 111.1 . .
C127 C126 H12M 111.1 . .
C126 C127 H127 124.0 . .
C128 C127 C126 112(3) . .
C128 C127 H127 124.0 . .
C127 C128 H12N 120.0 . .
C127 C128 H12O 120.0 . .
H12N C128 H12O 120.0 . .
F1 B3 F3 105(5) . .
F1 B3 F4 98(5) . .
F2 B3 F1 124(7) . .
F2 B3 F3 120(7) . .
F2 B3 F4 113(6) . .
F3 B3 F4 90(5) . .

loop_
_geom_bond_atom_site_label_1
_geom_bond_atom_site_label_2
_geom_bond_distance
_geom_bond_site_symmetry_2
Pd1 Pd2 2.7768(18) .
Pd1 Pd5 2.7832(18) .
Pd1 S2 2.446(4) .
Pd1 C1 2.201(18) .
Pd1 C13 2.52(2) .
Pd1 C19 2.14(2) .
Pd1 C32 2.11(2) .
Pd1 C53 2.44(2) .
Pd2 Pd5 2.7684(18) .
Pd2 S3 2.481(4) .
Pd2 C2 2.200(17) .
Pd2 C4 2.224(17) .
Pd2 C23 2.21(2) .
Pd2 C54 2.17(2) .
Pd3 Pd4 2.7894(19) .
Pd3 Pd6 2.7621(19) .
Pd3 S1 2.480(5) .
Pd3 C7 2.205(18) .
Pd3 C16 2.23(2) .
Pd3 C22 2.184(19) .
Pd3 C58 2.287(19) .
Pd4 Pd6 2.772(2) .
Pd4 S4 2.413(5) 2_666
Pd4 C18 2.52(2) .
Pd4 C34 2.21(2) .
Pd4 C45 2.485(19) .
Pd4 C52 2.16(2) .
Pd4 C64 2.13(2) .
Pd5 S5 2.415(5) .
Pd5 C8 2.22(2) .
Pd5 C33 2.544(19) .
Pd5 C41 2.19(2) .
Pd5 C49 2.21(2) .
Pd5 C50 2.48(2) .
Pd6 S6 2.433(5) .
Pd6 C3 2.245(19) .
Pd6 C36 2.48(2) .
Pd6 C42 2.164(19) .
Pd6 C84 2.17(2) .
Pd6 C89 2.48(2) .
S1 C55 1.698(19) .
S2 C30 1.74(2) .
S3 C17 1.696(15) .
S4 C37 1.673(17) .
S5 C39 1.70(2) .
S6 C80 1.71(3) .
O1 C14 1.31(2) .
O1 C74 1.48(3) .
N1 C30 1.33(2) .
N1 C40 1.50(3) .
N1 C76 1.40(3) .
O2 C62 1.35(2) .
O2 C70 1.43(3) .
N2 C37 1.40(2) .
N2 C44 1.42(2) .
N2 C66 1.39(2) .
N3 C12 1.46(2) .
N3 C17 1.38(2) .
N3 C56 1.39(2) .
C1 H1 1.0000 .
C1 C4 1.48(2) .
C1 C32 1.39(3) .
O3 C68 1.36(2) .
O3 C87 1.41(3) .
C2 H2 1.0000 .
C2 C4 1.42(3) .
C2 C33 1.38(3) .
C3 H3 1.0000 .
C3 C7 1.42(3) .
C3 C42 1.44(3) .
C4 H4 1.0000 .
O4 C63 1.36(3) .
O4 C112 1.45(4) .
C5 H5A 0.9900 .
C5 H5B 0.9900 .
C5 O6 1.41(2) .
C5 C75 1.49(3) .
N4 C17 1.33(2) .
N4 C65 1.53(2) .
N4 C69 1.35(3) .
O5 C46 1.30(3) .
O5 C59 1.51(2) .
O6 C26 1.32(3) .
C6 H6 0.9500 .
C6 C11 1.42(2) .
C6 C51 1.40(2) .
N5 C30 1.30(3) .
N5 C73 1.36(3) .
N5 C90 1.45(3) .
C7 H7 1.0000 .
C7 C22 1.49(3) .
N6 C39 1.40(2) .
N6 C51 1.42(2) .
N6 C71 1.38(3) .
C8 H8 1.0000 .
C8 C23 1.41(3) .
C8 C41 1.48(2) .
C9 C11 1.44(3) .
C9 C27 1.37(2) .
C9 C48 1.42(2) .
N7 C37 1.38(2) .
N7 C67 1.32(3) .
N7 C96 1.50(3) .
F12 B1 1.40(4) .
C10 C20 1.40(3) .
C10 C28 1.38(3) .
C10 C31 1.48(2) .
C11 C15 1.43(2) .
C12 C14 1.43(2) .
C12 C20 1.33(3) .
C13 H13 1.0000 .
C13 C19 1.42(3) .
C13 C54 1.42(3) .
N8 C39 1.33(3) .
N8 C79 1.37(3) .
N8 C92 1.55(3) .
C14 C38 1.39(3) .
C15 H15 0.9500 .
C15 C44 1.38(2) .
C16 H16 1.0000 .
C16 C36 1.45(3) .
C16 C58 1.52(3) .
N9 C55 1.40(2) .
N9 C57 1.33(3) .
N9 C78 1.43(3) .
C18 H18 1.0000 .
C18 C42 1.35(3) .
C18 C64 1.44(3) .
C19 H19 1.0000 .
C19 C53 1.43(3) .
C20 H20 0.9500 .
C21 C35 1.36(3) .
C21 C46 1.35(3) .
C21 N11 1.42(3) .
C22 H22 1.0000 .
C22 C45 1.40(3) .
C23 H23 1.0000 .
C23 C54 1.40(3) .
C24 C25 1.43(3) .
C24 C35 1.46(3) .
C24 C72 1.37(3) .
C25 C43 1.40(3) .
C25 C60 1.44(3) .
C26 C40 1.37(3) .
C26 C60 1.36(3) .
C27 H27 0.9500 .
C27 C62 1.36(3) .
C28 H28 0.9500 .
C28 C29 1.33(3) .
C29 N10 1.43(3) .
C29 C63 1.45(3) .
C31 C38 1.40(3) .
C31 C47 1.41(3) .
C32 H32 1.0000 .
C32 C50 1.41(3) .
C33 H33 1.0000 .
C33 C49 1.39(3) .
C34 H34 1.0000 .
C34 C52 1.43(3) .
C34 C58 1.32(3) .
C35 H35 0.9500 .
C36 H36 1.0000 .
C36 C84 1.39(3) .
C38 H38 0.9500 .
C40 C72 1.45(3) .
C41 H41 1.0000 .
C41 C53 1.38(3) .
C42 H42 1.0000 .
C43 H43 0.9500 .
C43 C46 1.40(3) .
C44 C62 1.40(3) .
C45 H45 1.0000 .
C45 C64 1.45(3) .
C47 H47 0.9500 .
C47 C63 1.31(3) .
C48 H48 0.9500 .
C48 C68 1.42(3) .
F10 B1 1.36(4) .
C49 H49 1.0000 .
C49 C50 1.45(3) .
C50 H50 1.0000 .
C51 C68 1.38(3) .
N10 C55 1.38(3) .
N10 C88 1.42(3) .
C52 H52 1.0000 .
C52 C89 1.41(3) .
C53 H53 1.0000 .
C54 H54 1.0000 .
C56 H56 0.9500 .
C56 C69 1.36(3) .
C57 H57 0.9500 .
C57 C88 1.36(3) .
C58 H58 1.0000 .
C59 H59A 0.9900 .
C59 H59B 0.9900 .
C59 C97 1.526(18) .
C60 H60 0.9500 .
C61 H61 0.9500 .
C61 C65 1.47(3) .
C61 C81 1.33(3) .
C64 H64 1.0000 .
C65 H65A 0.9900 .
C65 H65B 0.9900 .
C66 H66 0.9500 .
C66 C67 1.36(3) .
C67 H67 0.9500 .
C69 H69 0.9500 .
C70 H70A 0.9900 .
C70 H70B 0.9900 .
C70 C95 1.58(3) .
C71 H71 0.9500 .
C71 C79 1.30(3) .
F11 B1 1.38(5) .
C72 H72 0.9500 .
C73 H73 0.9500 .
C73 C76 1.35(3) .
C74 H74A 0.9900 .
C74 H74B 0.9900 .
C74 C86 1.39(4) .
C75 H75A 0.9900 .
C75 H75B 0.9900 .
C75 C103 1.512(14) .
C76 H76 0.9500 .
N11 C80 1.34(3) .
N11 C83 1.40(3) .
C77 H77 0.9500 .
C77 N12 1.42(3) .
C77 C83 1.35(4) .
C78 H78A 0.9900 .
C78 H78B 0.9900 .
C78 C82 1.47(3) .
N12 C80 1.35(3) .
N12 C114 1.493(10) .
N12 C126 1.51(2) .
C79 H79 0.9500 .
F9 B1 1.43(5) .
C81 H81A 0.9500 .
C81 H81B 0.9500 .
C82 H82 0.9500 .
C82 C91 1.38(4) .
C83 H83 0.9500 .
C84 H84 1.0000 .
C84 C89 1.45(3) .
C85 H85A 0.9900 .
C85 H85B 0.9900 .
C85 C86 1.509(19) .
C85 C110 1.56(5) .
C86 H86A 0.9900 .
C86 H86B 0.9900 .
C87 H87A 0.9900 .
C87 H87B 0.9900 .
C87 H87C 0.9900 .
C87 H87D 0.9900 .
C87 C116 1.503(9) .
C87 C122 1.533(14) .
C88 H88 0.9500 .
C89 H89 1.0000 .
C90 H90A 0.9900 .
C90 H90B 0.9900 .
C90 H90C 0.9900 .
C90 H90D 0.9900 .
C90 C102 1.534(16) .
C90 C124 1.536(16) .
C91 H91A 0.9500 .
C91 H91B 0.9500 .
C92 H92A 0.9900 .
C92 H92B 0.9900 .
C92 C94 1.46(4) .
C93 H93A 0.9800 .
C93 H93B 0.9800 .
C93 H93C 0.9800 .
C93 C100 1.504(19) .
C94 H94 0.9500 .
C94 C101 1.18(5) .
C95 H95A 0.9900 .
C95 H95B 0.9900 .
C95 C104 1.48(4) .
C96 H96A 0.9900 .
C96 H96B 0.9900 .
C96 C109 1.47(3) .
C97 H97A 0.9900 .
C97 H97B 0.9900 .
C97 C100 1.564(18) .
C98 H98A 0.9500 .
C98 H98B 0.9500 .
C98 C109 1.309(10) .
C99 H99A 0.9500 .
C99 H99B 0.9500 .
C99 C102 1.336(9) .
C100 H10A 0.9900 .
C100 H10B 0.9900 .
C101 H10C 0.9500 .
C101 H10D 0.9500 .
C102 H102 0.9500 .
C103 H10E 0.9900 .
C103 H10F 0.9900 .
C103 C105 1.534(19) .
C104 H10G 0.9900 .
C104 H10H 0.9900 .
C104 C106 1.47(5) .
C105 H10I 0.9800 .
C105 H10J 0.9800 .
C105 H10K 0.9800 .
C106 H10L 0.9800 .
C106 H10M 0.9800 .
C106 H10N 0.9800 .
C107 H10O 0.9800 .
C107 H10P 0.9800 .
C107 H10Q 0.9800 .
C107 C111 1.54(5) .
C108 H10R 0.9800 .
C108 H10S 0.9800 .
C108 H10T 0.9800 .
C108 C115 1.513(8) .
C109 H109 0.9500 .
C110 H11A 0.9800 .
C110 H11B 0.9800 .
C110 H11C 0.9800 .
C111 H11D 0.9900 .
C111 H11E 0.9900 .
C111 C113 1.50(2) .
C112 H11F 0.9900 .
C112 H11G 0.9900 .
C112 C113 1.55(5) .
C113 H11H 0.9900 .
C113 H11I 0.9900 .
C114 H11J 0.9900 .
C114 H11K 0.9900 .
C114 C119 1.513(9) .
C115 H11L 0.9900 .
C115 H11M 0.9900 .
C115 C116 1.507(8) .
C116 H11N 0.9900 .
C116 H11O 0.9900 .
N13 C117 1.04(6) .
C117 C118 1.64(7) .
C118 H11P 0.9800 .
C118 H11Q 0.9800 .
C118 H11R 0.9800 .
C119 H119 0.9500 .
C119 C120 1.335(9) .
C120 H12A 0.9500 .
C120 H12B 0.9500 .
F8 B2 1.339(10) .
F5 B2 1.340(10) .
F7 B2 1.341(10) .
F6 B2 1.341(10) .
C121 H12C 0.9800 .
C121 H12D 0.9800 .
C121 H12E 0.9800 .
C121 C123 1.539(14) .
C122 H12F 0.9900 .
C122 H12G 0.9900 .
C122 C123 1.531(14) .
C123 H12H 0.9900 .
C123 H12I 0.9900 .
C124 H124 0.9500 .
C124 C125 1.39(2) .
C125 H12J 0.9500 .
C125 H12K 0.9500 .
C126 H12L 0.9900 .
C126 H12M 0.9900 .
C126 C127 1.53(2) .
C127 H127 0.9500 .
C127 C128 1.41(2) .
C128 H12N 0.9500 .
C128 H12O 0.9500 .
F1 B3 1.47(8) .
F2 B3 1.14(7) .
F3 B3 1.48(7) .
F4 B3 1.56(7) .

loop_
_platon_squeeze_void_nr
_platon_squeeze_void_average_x
_platon_squeeze_void_average_y
_platon_squeeze_void_average_z
_platon_squeeze_void_volume
_platon_squeeze_void_count_electrons
_platon_squeeze_void_content
1 -0.011 0.000 0.000 1116 329 ' '
2 -0.004 0.500 0.500 483 162 ' '
3 0.500 1.000 0.500 18 4 ' '
